data_7715513
loop_
_publ_author_name
'Mihara, Nozomi'
'Iitsuka, Soyoka'
'Shiga, Takuya'
'Nihei, Masayuki'

_publ_section_title
;
 Reversible structural change of [Co<sub>2</sub>Fe<sub>2</sub>] complexes
 between diamagnetic hydrogen-bonded 1D chains and paramagnetic complexes
 within a layered structure of amphiphilic anions.
;
_journal_issue 16
_journal_name_full 'Dalton transactions (Cambridge, England : 2003)'
_journal_page_first 7190
_journal_page_last 7196
_journal_paper_doi 10.1039/d4dt00482e
_journal_volume 53
_journal_year 2024
_chemical_absolute_configuration rm
_chemical_formula_moiety 'C108 H140 B2 Co2 Fe2 N26, 2(C31 H58 N O8 S), 6(O) [+ solvent]'
_chemical_formula_sum 'C170 H256 B2 Co2 Fe2 N28 O22 S2'
_chemical_formula_weight 3359.31
_space_group_crystal_system triclinic
_space_group_IT_number 1
_space_group_name_Hall 'P 1'
_space_group_name_H-M_alt 'P 1'
_atom_sites_solution_hydrogens geom
_audit_creation_method SHELXL-2014/7
_audit_update_record
;
2024-02-16 deposited with the CCDC.	2024-03-22 downloaded from the CCDC.
;
_cell_angle_alpha 75.8920(10)
_cell_angle_beta 79.5850(10)
_cell_angle_gamma 71.7930(10)
_cell_formula_units_Z 1
_cell_length_a 12.8879(8)
_cell_length_b 17.7778(12)
_cell_length_c 22.5479(15)
_cell_measurement_reflns_used 9934
_cell_measurement_temperature 200(2)
_cell_measurement_theta_max 25.94
_cell_measurement_theta_min 2.24
_cell_volume 4728.7(5)
_computing_structure_refinement 'SHELXL-2014/7 (Sheldrick, 2014)'
_diffrn_ambient_temperature 200(2)
_diffrn_detector_area_resol_mean 8.366
_diffrn_measured_fraction_theta_full 0.998
_diffrn_measured_fraction_theta_max 0.990
_diffrn_measurement_device_type 'Bruker APEX-II CCD'
_diffrn_measurement_method '\f and \w scans'
_diffrn_radiation_type MoK\a
_diffrn_radiation_wavelength 0.71073
_diffrn_reflns_av_R_equivalents 0.0256
_diffrn_reflns_av_unetI/netI 0.0760
_diffrn_reflns_Laue_measured_fraction_full 0.998
_diffrn_reflns_Laue_measured_fraction_max 0.990
_diffrn_reflns_limit_h_max 16
_diffrn_reflns_limit_h_min -16
_diffrn_reflns_limit_k_max 23
_diffrn_reflns_limit_k_min -23
_diffrn_reflns_limit_l_max 29
_diffrn_reflns_limit_l_min -29
_diffrn_reflns_number 56005
_diffrn_reflns_point_group_measured_fraction_full 0.998
_diffrn_reflns_point_group_measured_fraction_max 0.990
_diffrn_reflns_theta_full 25.242
_diffrn_reflns_theta_max 27.500
_diffrn_reflns_theta_min 1.390
_diffrn_source 'fine-focus sealed tube'
_exptl_absorpt_coefficient_mu 0.411
_exptl_absorpt_correction_T_max 0.7456
_exptl_absorpt_correction_T_min 0.6300
_exptl_absorpt_correction_type empirical
_exptl_absorpt_process_details SADABS
_exptl_crystal_colour green
_exptl_crystal_density_diffrn 1.180
_exptl_crystal_density_meas ?
_exptl_crystal_description plates
_exptl_crystal_F_000 1796
_exptl_crystal_size_max 0.300
_exptl_crystal_size_mid 0.180
_exptl_crystal_size_min 0.010
_refine_diff_density_max 0.851
_refine_diff_density_min -0.720
_refine_diff_density_rms 0.094
_refine_ls_abs_structure_details
;
 Refined as an inversion twin.
;
_refine_ls_abs_structure_Flack 0.31(3)
_refine_ls_extinction_method none
_refine_ls_goodness_of_fit_ref 1.013
_refine_ls_hydrogen_treatment constr
_refine_ls_matrix_type full
_refine_ls_number_parameters 2064
_refine_ls_number_reflns 41960
_refine_ls_number_restraints 1262
_refine_ls_restrained_S_all 1.053
_refine_ls_R_factor_all 0.1249
_refine_ls_R_factor_gt 0.0773
_refine_ls_shift/su_max 0.038
_refine_ls_shift/su_mean 0.004
_refine_ls_structure_factor_coef Fsqd
_refine_ls_weighting_details 'w=1/[\s^2^(Fo^2^)+(0.1398P)^2^+4.4530P] where P=(Fo^2^+2Fc^2^)/3'
_refine_ls_weighting_scheme calc
_refine_ls_wR_factor_gt 0.2057
_refine_ls_wR_factor_ref 0.2508
_reflns_Friedel_coverage 1.000
_reflns_Friedel_fraction_full 0.998
_reflns_Friedel_fraction_max 0.990
_reflns_number_gt 26851
_reflns_number_total 41960
_reflns_threshold_expression 'I > 2\s(I)'
_cod_data_source_file d4dt00482e2.cif
_cod_data_source_block 1X2-A
_cod_depositor_comments
;
The following automatic conversions were performed:

data item '_exptl_crystal_density_meas' value 'not measured' was
changed to '?' -- the value is perceived as not measured.

Automatic conversion script
Id: cif_fix_values 8170 2020-07-09 18:12:32Z antanas 

 Adding full bibliography for 7715513--7715515.cif.
;
_cod_database_code 7715513
_shelx_shelxl_version_number 2014/7
_shelx_space_group_comment
;
The symmetry employed for this shelxl refinement is uniquely defined
by the following loop, which should always be used as a source of
symmetry information in preference to the above space-group names.
They are only intended as comments.
;
_shelx_estimated_absorpt_t_max 0.996
_shelx_estimated_absorpt_t_min 0.887
_olex2_refinement_description
;
1. Twinned data refinement
 Scales: 0.68922
 0.31078
2. Restrained distances
 C44-C45
 1.51 with sigma of 0.02
 C44-C46
 1.51 with sigma of 0.02
 C44-C47
 1.51 with sigma of 0.02
 N27-C110
 1.34 with sigma of 0.02
 C112-O12
 1.21 with sigma of 0.02
 S1-C109
 1.82 with sigma of 0.02
 C110-C109
 1.51 with sigma of 0.02
 C110-O11
 1.21 with sigma of 0.02
 O13-C113
 1.43 with sigma of 0.02
 C113-C114
 1.51 with sigma of 0.02
 C114-C115
 1.51 with sigma of 0.02
 C116-C115
 1.51 with sigma of 0.02
 C116-C117
 1.51 with sigma of 0.02
 C118-C117
 1.51 with sigma of 0.02
 C118-C119
 1.51 with sigma of 0.02
 C120-C119
 1.51 with sigma of 0.02
 C120-C121
 1.51 with sigma of 0.02
 C121-C122
 1.51 with sigma of 0.02
 C122-C123
 1.51 with sigma of 0.02
 C123-C124
 1.51 with sigma of 0.02
 C111-C125
 1.51 with sigma of 0.02
 O15-C127
 1.38 with sigma of 0.02
 O15-C128
 1.43 with sigma of 0.02
 C128-C129
 1.51 with sigma of 0.02
 C130-C129
 1.51 with sigma of 0.02
 C130-C131
 1.51 with sigma of 0.02
 C132-C131
 1.51 with sigma of 0.02
 C132-C133
 1.51 with sigma of 0.02
 C133-C134
 1.51 with sigma of 0.02
 C134-C135
 1.51 with sigma of 0.02
 C135-C136
 1.51 with sigma of 0.02
 C136-C137
 1.51 with sigma of 0.02
 C138-C137
 1.51 with sigma of 0.02
 C138-C139
 1.51 with sigma of 0.02
 O21-C144
 1.43 with sigma of 0.02
 C144-C145
 1.51 with sigma of 0.02
 C146-C145
 1.51 with sigma of 0.02
 C146-C147
 1.51 with sigma of 0.02
 C147-C148
 1.51 with sigma of 0.02
 C149-C148
 1.51 with sigma of 0.02
 C149-C150
 1.51 with sigma of 0.02
 C150-C151
 1.51 with sigma of 0.02
 C151-C152
 1.51 with sigma of 0.02
 C152-C153
 1.51 with sigma of 0.02
 C153-C154
 1.51 with sigma of 0.02
 C154-C155
 1.51 with sigma of 0.02
 C162-C163
 1.51 with sigma of 0.02
 C163-C164
 1.51 with sigma of 0.02
 C164-C165
 1.51 with sigma of 0.02
 C165-C166
 1.51 with sigma of 0.02
 C166-C167
 1.51 with sigma of 0.02
 C167-C168
 1.51 with sigma of 0.02
 C169-C170
 1.51 with sigma of 0.02
 C45-C47
 2.55 with sigma of 0.02
 C45-C46
 2.55 with sigma of 0.02
 S1-C110
 2.65 with sigma of 0.02
 C110-C111
 2.55 with sigma of 0.02
 C113-C115
 2.55 with sigma of 0.02
 C114-C116
 2.55 with sigma of 0.02
 C115-C117
 2.55 with sigma of 0.02
 C116-C118
 2.55 with sigma of 0.02
 C117-C119
 2.55 with sigma of 0.02
 C118-C120
 2.55 with sigma of 0.02
 C119-C121
 2.55 with sigma of 0.02
 C120-C122
 2.55 with sigma of 0.02
 C121-C123
 2.55 with sigma of 0.02
 C122-C124
 2.55 with sigma of 0.02
 C128-C130
 2.55 with sigma of 0.02
 C129-C131
 2.55 with sigma of 0.02
 C130-C132
 2.55 with sigma of 0.02
 C131-C133
 2.55 with sigma of 0.02
 C132-C134
 2.55 with sigma of 0.02
 C133-C135
 2.55 with sigma of 0.02
 C134-C136
 2.55 with sigma of 0.02
 C135-C137
 2.55 with sigma of 0.02
 C136-C138
 2.55 with sigma of 0.02
 C137-C139
 2.55 with sigma of 0.02
 O21-C145
 2.55 with sigma of 0.02
 C143-C144
 2.45 with sigma of 0.02
 C144-C146
 2.55 with sigma of 0.02
 C145-C147
 2.55 with sigma of 0.02
 C147-C149
 2.55 with sigma of 0.02
 C148-C150
 2.55 with sigma of 0.02
 C149-C151
 2.55 with sigma of 0.02
 C150-C152
 2.55 with sigma of 0.02
 C151-C153
 2.55 with sigma of 0.02
 C152-C154
 2.55 with sigma of 0.02
 C153-C155
 2.55 with sigma of 0.02
 C168-C170
 2.55 with sigma of 0.02
3. Uiso/Uaniso restraints and constraints
C15 \\sim C11: within 1.7A with sigma of 0.004 and sigma for terminal atoms of
0.008 within 1.7A
C26 \\sim C27 \\sim C28 \\sim C29: within 1.7A with sigma of 0.004 and sigma
for terminal atoms of 0.008 within 1.7A
C53 \\sim C54 \\sim C55 \\sim C56: within 1.7A with sigma of 0.004 and sigma
for terminal atoms of 0.008 within 1.7A
N19 \\sim N20 \\sim C63 \\sim C64 \\sim C65 \\sim C66 \\sim C67: within 1.7A
with sigma of 0.004 and sigma for terminal atoms of 0.008 within 1.7A
N21 \\sim N22 \\sim C68 \\sim C69 \\sim C70 \\sim C71 \\sim C72: within 1.7A
with sigma of 0.004 and sigma for terminal atoms of 0.008 within 1.7A
C105 \\sim C106 \\sim C107 \\sim C108: within 1.7A with sigma of 0.004 and
sigma for terminal atoms of 0.008 within 1.7A
S1 \\sim O9 \\sim O8 \\sim C10: within 1.7A with sigma of 0.004 and sigma for
terminal atoms of 0.008 within 1.7A
C111 \\sim N27 \\sim C110 \\sim O11 \\sim C109: within 1.7A with sigma of 0.004
and sigma for terminal atoms of 0.008 within 1.7A
C111 \\sim C112 \\sim C125: within 1.7A with sigma of 0.004 and sigma for
terminal atoms of 0.008 within 1.7A
C124 \\sim C123 \\sim C122 \\sim C121 \\sim C120: within 1.7A with sigma of
0.004 and sigma for terminal atoms of 0.008 within 1.7A
C124 \\sim C123 \\sim C122 \\sim C121 \\sim C120 \\sim C119 \\sim C118: within
1.7A with sigma of 0.004 and sigma for terminal atoms of 0.008 within 1.7A
C119 \\sim C118 \\sim C117 \\sim C116 \\sim C115 \\sim C114 \\sim C113: within
1.7A with sigma of 0.004 and sigma for terminal atoms of 0.008 within 1.7A
C111 \\sim C112 \\sim O12 \\sim O13 \\sim C113: within 1.7A with sigma of 0.004
and sigma for terminal atoms of 0.008 within 1.7A
C128 \\sim O15 \\sim C127 \\sim O14 \\sim C126 \\sim C125: within 1.7A with
sigma of 0.004 and sigma for terminal atoms of 0.008 within 1.7A
C134 \\sim C133 \\sim C132 \\sim C131 \\sim C130 \\sim C129 \\sim C128: within
1.7A with sigma of 0.004 and sigma for terminal atoms of 0.008 within 1.7A
C139 \\sim C138 \\sim C137 \\sim C136 \\sim C135 \\sim C134: within 1.7A with
sigma of 0.004 and sigma for terminal atoms of 0.008 within 1.7A
C155 \\sim C154 \\sim C153 \\sim C152 \\sim C151 \\sim C150 \\sim C149 \\sim
C148 \\sim C147 \\sim C146: within 1.7A with sigma of 0.004 and sigma for
terminal atoms of 0.008 within 1.7A
C152 \\sim C151 \\sim C150 \\sim C149 \\sim C148: within 1.7A with sigma of
0.004 and sigma for terminal atoms of 0.008 within 1.7A
C148 \\sim C147 \\sim C146 \\sim C145: within 1.7A with sigma of 0.004 and
sigma for terminal atoms of 0.008 within 1.7A
C145 \\sim C144 \\sim O21 \\sim C143 \\sim O20: within 1.7A with sigma of 0.004
and sigma for terminal atoms of 0.008 within 1.7A
C142 \\sim N28 \\sim C143 \\sim C156: within 1.7A with sigma of 0.004 and sigma
for terminal atoms of 0.008 within 1.7A
C160 \\sim C159 \\sim O22 \\sim O23 \\sim C158: within 1.7A with sigma of 0.004
and sigma for terminal atoms of 0.008 within 1.7A
C170 \\sim C169 \\sim C168 \\sim C167 \\sim C166 \\sim C165 \\sim C164 \\sim
C163 \\sim C162 \\sim C161: within 1.7A with sigma of 0.004 and sigma for
terminal atoms of 0.008 within 1.7A
Uanis(C47) \\sim Ueq, Uanis(C44) \\sim Ueq, Uanis(C45) \\sim Ueq, Uanis(C46)
\\sim Ueq: with sigma of 0.002 and sigma for terminal atoms of 0.004
Uanis(C96) \\sim Ueq, Uanis(C97) \\sim Ueq, Uanis(C98) \\sim Ueq, Uanis(C99)
\\sim Ueq: with sigma of 0.002 and sigma for terminal atoms of 0.004
4. Rigid body (RIGU) restrains
 C15, C11
 with sigma for 1-2 distances of 0.002 and sigma for 1-3 distances of 0.002
 C26, C27, C28, C29
 with sigma for 1-2 distances of 0.002 and sigma for 1-3 distances of 0.002
 C53, C54, C55, C56
 with sigma for 1-2 distances of 0.002 and sigma for 1-3 distances of 0.002
 N19, N20, C63, C64, C65, C66, C67
 with sigma for 1-2 distances of 0.002 and sigma for 1-3 distances of 0.002
 N21, N22, C68, C69, C70, C71, C72
 with sigma for 1-2 distances of 0.002 and sigma for 1-3 distances of 0.002
 C105, C106, C107, C108
 with sigma for 1-2 distances of 0.002 and sigma for 1-3 distances of 0.002
 S1, O9, O8, C10
 with sigma for 1-2 distances of 0.002 and sigma for 1-3 distances of 0.002
 C111, N27, C110, O11, C109
 with sigma for 1-2 distances of 0.002 and sigma for 1-3 distances of 0.002
 C111, C112, C125
 with sigma for 1-2 distances of 0.002 and sigma for 1-3 distances of 0.002
 C124, C123, C122, C121, C120
 with sigma for 1-2 distances of 0.002 and sigma for 1-3 distances of 0.002
 C124, C123, C122, C121, C120, C119, C118
 with sigma for 1-2 distances of 0.002 and sigma for 1-3 distances of 0.002
 C119, C118, C117, C116, C115, C114, C113
 with sigma for 1-2 distances of 0.002 and sigma for 1-3 distances of 0.002
 C111, C112, O12, O13, C113
 with sigma for 1-2 distances of 0.002 and sigma for 1-3 distances of 0.002
 C128, O15, C127, O14, C126, C125
 with sigma for 1-2 distances of 0.002 and sigma for 1-3 distances of 0.002
 C134, C133, C132, C131, C130, C129, C128
 with sigma for 1-2 distances of 0.002 and sigma for 1-3 distances of 0.002
 C139, C138, C137, C136, C135, C134
 with sigma for 1-2 distances of 0.002 and sigma for 1-3 distances of 0.002
 C155, C154, C153, C152, C151, C150, C149, C148, C147, C146
 with sigma for 1-2 distances of 0.002 and sigma for 1-3 distances of 0.002
 C152, C151, C150, C149, C148
 with sigma for 1-2 distances of 0.002 and sigma for 1-3 distances of 0.002
 C148, C147, C146, C145
 with sigma for 1-2 distances of 0.002 and sigma for 1-3 distances of 0.002
 C145, C144, O21, C143, O20
 with sigma for 1-2 distances of 0.002 and sigma for 1-3 distances of 0.002
 C142, N28, C143, C156
 with sigma for 1-2 distances of 0.002 and sigma for 1-3 distances of 0.002
 C160, C159, O22, O23, C158
 with sigma for 1-2 distances of 0.002 and sigma for 1-3 distances of 0.002
 C170, C169, C168, C167, C166, C165, C164, C163, C162, C161
 with sigma for 1-2 distances of 0.002 and sigma for 1-3 distances of 0.002
5. Others
 Fixed Sof: O2A(0.5) O2B(0.5)
6.a Ternary CH refined with riding coordinates:
 B1(H1), B2(H2), C111(H111), C142(H142)
6.b Secondary CH2 refined with riding coordinates:
 C109(H10M,H10N), C113(H11A,H11B), C114(H11C,H11D), C115(H11E,H11F), C116(H11G,
 H11H), C117(H11I,H11J), C118(H143,H144), C119(H11K,H11L), C120(H12A,H12B),
 C121(H12C,H12D), C122(H12E,H12F), C123(H12G,H12H), C125(H12L,H12M), C126(H12N,
 H12O), C128(H12P,H12Q), C129(H12R,H12S), C130(H13A,H13B), C131(H13C,H13D),
 C132(H13E,H13F), C133(H13G,H13H), C134(H13I,H13J), C135(H13K,H13L), C136(H13M,
 H13N), C137(H13O,H13P), C138(H13Q,H13R), C140(H14D,H14E), C144(H14F,H14G),
 C145(H14H,H14I), C146(H14J,H14K), C147(H14L,H14M), C148(H14N,H14O), C149(H14P,
 H14Q), C150(H15D,H15E), C151(H15F,H15G), C152(H15H,H15I), C153(H15J,H15K),
 C154(H15L,H15M), C156(H15Q,H15R), C157(H15S,H15T), C159(H15U,H15V), C160(H16A,
 H16B), C161(H16C,H16D), C162(H16E,H16F), C163(H16G,H16H), C164(H16I,H16J),
 C165(H16K,H16L), C166(H16M,H16N), C167(H16O,H16P), C168(H16Q,H16R), C169(H16S,
 H16T)
6.c Me refined with riding coordinates:
 C9(H9A,H9B,H9C), C10(H10A,H10B,H10C), C14(H14A,H14B,H14C), C15(H15A,H15B,
 H15C), C19(H19A,H19B,H19C), C20(H20A,H20B,H20C), C27(H27A,H27B,H27C), C28(H28A,
 H28B,H28C), C29(H29A,H29B,H29C), C36(H36A,H36B,H36C), C37(H37A,H37B,H37C),
 C38(H38A,H38B,H38C), C45(H45A,H45B,H45C), C46(H46A,H46B,H46C), C47(H47A,H47B,
 H47C), C54(H54A,H54B,H54C), C55(H55A,H55B,H55C), C56(H56A,H56B,H56C), C61(H61A,
 H61B,H61C), C62(H62A,H62B,H62C), C66(H66A,H66B,H66C), C67(H67A,H67B,H67C),
 C72(H72A,H72B,H72C), C79(H79A,H79B,H79C), C80(H80A,H80B,H80C), C81(H81A,H81B,
 H81C), C88(H88A,H88B,H88C), C89(H89A,H89B,H89C), C90(H90A,H90B,H90C), C97(H97A,
 H97B,H97C), C98(H98A,H98B,H98C), C99(H99A,H99B,H99C), C106(H10D,H10E,H10F),
 C107(H10G,H10H,H10I), C108(H10J,H10K,H10L), C124(H12I,H12J,H12K), C139(H13S,
 H13T,H13U), C155(H15N,H15O,H15P), C170(H17A,H17B,H17C)
6.d Aromatic/amide H refined with riding coordinates:
 C7(H7), C12(H12), C17(H17), C22(H22), C24(H24), C25(H25), C30(H30), C31(H31),
 C33(H33), C39(H39), C40(H40), C42(H42), C49(H49), C51(H51), C52(H52), C59(H59),
  C64(H64), C69(H69), C73(H73), C74(H74), C76(H76), C83(H83), C85(H85),
 C86(H86), C91(H91), C92(H92), C94(H94), C100(H100), C101(H101), C103(H103),
 N27(H27), N28(H28)
6.e Idealised Me refined as rotating group:
 C71(H71A,H71B,H71C)
;
_platon_squeeze_void_probe_radius 1.20

loop_
_space_group_symop_operation_xyz
'x, y, z'

loop_
_atom_site_label
_atom_site_type_symbol
_atom_site_fract_x
_atom_site_fract_y
_atom_site_fract_z
_atom_site_U_iso_or_equiv
_atom_site_adp_type
_atom_site_occupancy
_atom_site_site_symmetry_order
_atom_site_calc_flag
_atom_site_refinement_flags_posn
_atom_site_refinement_flags_adp
_atom_site_refinement_flags_occupancy
_atom_site_disorder_assembly
_atom_site_disorder_group
Fe1 Fe 0.30250(11) 0.48393(8) 0.60795(7) 0.0277(4) Uani 1 1 d . . . . .
Co1 Co 0.47775(10) 0.69197(7) 0.49013(6) 0.0261(4) Uani 1 1 d . . . . .
Fe2 Fe 0.70772(10) 0.54244(8) 0.33374(6) 0.0255(4) Uani 1 1 d . . . . .
Co2 Co 0.53179(10) 0.33480(7) 0.45138(6) 0.0265(4) Uani 1 1 d . . . . .
C1 C 0.3689(9) 0.5611(7) 0.5581(5) 0.026(3) Uani 1 1 d . . . . .
N1 N 0.4157(8) 0.6060(6) 0.5256(5) 0.031(3) Uani 1 1 d . . . . .
N2 N 0.5608(9) 0.6453(6) 0.4211(5) 0.032(3) Uani 1 1 d . . . . .
C2 C 0.6109(9) 0.6142(8) 0.3841(6) 0.026(3) Uani 1 1 d . . . . .
C3 C 0.6380(9) 0.4675(7) 0.3832(6) 0.029(3) Uani 1 1 d . . . . .
N3 N 0.5938(8) 0.4231(6) 0.4158(5) 0.028(2) Uani 1 1 d . . . . .
N4 N 0.4535(8) 0.3806(6) 0.5191(5) 0.026(2) Uani 1 1 d . . . . .
C4 C 0.3966(10) 0.4145(7) 0.5594(6) 0.030(3) Uani 1 1 d . . . . .
C5 C 0.1999(11) 0.5055(7) 0.5534(7) 0.036(3) Uani 1 1 d . . . . .
N5 N 0.1378(10) 0.5169(8) 0.5183(6) 0.054(3) Uani 1 1 d . . . . .
N6 N 0.1928(9) 0.5694(7) 0.6521(5) 0.036(3) Uani 1 1 d . . . . .
N7 N 0.1685(9) 0.5515(7) 0.7152(5) 0.040(3) Uani 1 1 d . . . . .
C6 C 0.0977(12) 0.6102(9) 0.7361(6) 0.044(3) Uani 1 1 d . . . . .
C7 C 0.0643(11) 0.6757(9) 0.6855(6) 0.045(4) Uani 1 1 d . . . . .
H7 H 0.0115 0.7267 0.6862 0.054 Uiso 1 1 calc R U . . .
C8 C 0.1296(10) 0.6453(8) 0.6348(6) 0.037(3) Uani 1 1 d . . . . .
C9 C 0.0520(14) 0.6088(10) 0.8044(8) 0.074(5) Uani 1 1 d . . . . .
H9A H -0.0010 0.6610 0.8085 0.111 Uiso 1 1 calc R U . . .
H9B H 0.0154 0.5659 0.8193 0.111 Uiso 1 1 calc R U . . .
H9C H 0.1126 0.5985 0.8287 0.111 Uiso 1 1 calc R U . . .
C10 C 0.1228(9) 0.6897(7) 0.5684(7) 0.047(4) Uani 1 1 d . . . . .
H10A H 0.0717 0.7439 0.5671 0.071 Uiso 1 1 calc R U . . .
H10B H 0.1958 0.6941 0.5493 0.071 Uiso 1 1 calc R U . . .
H10C H 0.0964 0.6598 0.5460 0.071 Uiso 1 1 calc R U . . .
N8 N 0.2378(8) 0.3976(6) 0.6655(4) 0.031(2) Uani 1 1 d . . . . .
N9 N 0.2101(9) 0.4050(7) 0.7257(5) 0.042(2) Uani 1 1 d . . . . .
C11 C 0.1648(14) 0.3430(10) 0.7593(7) 0.064(3) Uani 1 1 d . U . . .
C12 C 0.1651(11) 0.2995(9) 0.7139(8) 0.054(3) Uani 1 1 d . . . . .
H12 H 0.1409 0.2524 0.7216 0.064 Uiso 1 1 calc R U . . .
C13 C 0.2052(10) 0.3355(7) 0.6577(6) 0.035(2) Uani 1 1 d . . . . .
C14 C 0.2187(11) 0.3098(8) 0.5988(6) 0.048(3) Uani 1 1 d . . . . .
H14A H 0.1888 0.2637 0.6050 0.072 Uiso 1 1 calc R U . . .
H14B H 0.1793 0.3546 0.5688 0.072 Uiso 1 1 calc R U . . .
H14C H 0.2970 0.2938 0.5835 0.072 Uiso 1 1 calc R U . . .
C15 C 0.1222(16) 0.3367(11) 0.8227(7) 0.083(4) Uani 1 1 d . U . . .
H15A H 0.0949 0.2890 0.8365 0.124 Uiso 1 1 calc R U . . .
H15B H 0.1805 0.3317 0.8471 0.124 Uiso 1 1 calc R U . . .
H15C H 0.0618 0.3852 0.8280 0.124 Uiso 1 1 calc R U . . .
N10 N 0.4062(8) 0.4578(6) 0.6733(4) 0.0289(19) Uani 1 1 d . . . . .
N11 N 0.3589(9) 0.4636(7) 0.7318(5) 0.042(2) Uani 1 1 d . . . . .
C16 C 0.4415(13) 0.4530(10) 0.7654(6) 0.056(3) Uani 1 1 d . . . . .
C17 C 0.5365(13) 0.4421(10) 0.7321(7) 0.058(3) Uani 1 1 d . . . . .
H17 H 0.6062 0.4339 0.7449 0.069 Uiso 1 1 calc R U . . .
C18 C 0.5131(10) 0.4454(8) 0.6741(6) 0.037(2) Uani 1 1 d . . . . .
C19 C 0.5945(9) 0.4236(8) 0.6194(6) 0.042(3) Uani 1 1 d . . . . .
H19A H 0.6690 0.4168 0.6282 0.063 Uiso 1 1 calc R U . . .
H19B H 0.5902 0.3730 0.6113 0.063 Uiso 1 1 calc R U . . .
H19C H 0.5770 0.4669 0.5832 0.063 Uiso 1 1 calc R U . . .
C20 C 0.4131(15) 0.4563(15) 0.8353(7) 0.103(7) Uani 1 1 d . . . . .
H20A H 0.3337 0.4654 0.8468 0.155 Uiso 1 1 calc R U . . .
H20B H 0.4524 0.4050 0.8598 0.155 Uiso 1 1 calc R U . . .
H20C H 0.4352 0.5006 0.8432 0.155 Uiso 1 1 calc R U . . .
B1 B 0.2334(13) 0.4705(10) 0.7503(8) 0.049(4) Uani 1 1 d . . . . .
H1 H 0.2130 0.4647 0.7958 0.059 Uiso 1 1 calc R U . . .
N12 N 0.5945(9) 0.6405(6) 0.5428(5) 0.034(3) Uani 1 1 d . . . . .
N14 N 0.3609(8) 0.7487(6) 0.4397(5) 0.029(2) Uani 1 1 d . . . . .
C21 C 0.5680(10) 0.6536(7) 0.5986(6) 0.029(3) Uani 1 1 d . . . . .
C22 C 0.6465(11) 0.6129(8) 0.6436(5) 0.033(3) Uani 1 1 d . . . . .
H22 H 0.6270 0.6200 0.6850 0.040 Uiso 1 1 calc R U . . .
C23 C 0.7480(12) 0.5645(8) 0.6267(6) 0.040(3) Uani 1 1 d . . . . .
C24 C 0.7731(10) 0.5547(8) 0.5671(7) 0.044(4) Uani 1 1 d . . . . .
H24 H 0.8439 0.5230 0.5537 0.053 Uiso 1 1 calc R U . . .
C25 C 0.6942(9) 0.5915(7) 0.5256(6) 0.034(3) Uani 1 1 d . . . . .
H25 H 0.7107 0.5820 0.4848 0.041 Uiso 1 1 calc R U . . .
C26 C 0.8375(12) 0.5179(10) 0.6711(7) 0.055(3) Uani 1 1 d . U . . .
C27 C 0.9378(11) 0.5473(10) 0.6469(7) 0.060(3) Uani 1 1 d . U . . .
H27A H 0.9180 0.6059 0.6439 0.091 Uiso 1 1 calc R U . . .
H27B H 0.9943 0.5204 0.6750 0.091 Uiso 1 1 calc R U . . .
H27C H 0.9665 0.5347 0.6061 0.091 Uiso 1 1 calc R U . . .
C28 C 0.8697(13) 0.4299(10) 0.6750(8) 0.064(3) Uani 1 1 d . U . . .
H28A H 0.8054 0.4096 0.6907 0.096 Uiso 1 1 calc R U . . .
H28B H 0.8987 0.4179 0.6340 0.096 Uiso 1 1 calc R U . . .
H28C H 0.9265 0.4036 0.7030 0.096 Uiso 1 1 calc R U . . .
C29 C 0.7907(11) 0.5376(9) 0.7359(6) 0.056(3) Uani 1 1 d . U . . .
H29A H 0.7694 0.5963 0.7330 0.084 Uiso 1 1 calc R U . . .
H29B H 0.7262 0.5175 0.7515 0.084 Uiso 1 1 calc R U . . .
H29C H 0.8471 0.5115 0.7642 0.084 Uiso 1 1 calc R U . . .
N13 N 0.4062(9) 0.7367(6) 0.5620(5) 0.033(3) Uani 1 1 d . . . . .
C30 C 0.3048(10) 0.7881(7) 0.5665(7) 0.040(3) Uani 1 1 d . . . . .
H30 H 0.2653 0.8100 0.5316 0.048 Uiso 1 1 calc R U . . .
C31 C 0.2575(11) 0.8093(8) 0.6244(6) 0.038(3) Uani 1 1 d . . . . .
H31 H 0.1861 0.8461 0.6275 0.045 Uiso 1 1 calc R U . . .
C32 C 0.3125(13) 0.7778(9) 0.6769(6) 0.044(3) Uani 1 1 d . . . . .
C33 C 0.4160(12) 0.7306(8) 0.6666(6) 0.042(3) Uani 1 1 d . . . . .
H33 H 0.4603 0.7122 0.6995 0.051 Uiso 1 1 calc R U . . .
C34 C 0.4619(10) 0.7072(7) 0.6113(6) 0.029(3) Uani 1 1 d . . . . .
C35 C 0.2562(15) 0.7997(12) 0.7375(8) 0.064(5) Uani 1 1 d . . . . .
C36 C 0.1487(15) 0.8491(13) 0.7408(8) 0.085(6) Uani 1 1 d . . . . .
H36A H 0.1242 0.8576 0.7830 0.128 Uiso 1 1 calc R U . . .
H36B H 0.1453 0.9012 0.7128 0.128 Uiso 1 1 calc R U . . .
H36C H 0.1008 0.8232 0.7289 0.128 Uiso 1 1 calc R U . . .
C37 C 0.3301(17) 0.8382(11) 0.7606(8) 0.080(6) Uani 1 1 d . . . . .
H37A H 0.4061 0.8035 0.7583 0.121 Uiso 1 1 calc R U . . .
H37B H 0.3273 0.8916 0.7348 0.121 Uiso 1 1 calc R U . . .
H37C H 0.3036 0.8436 0.8033 0.121 Uiso 1 1 calc R U . . .
C38 C 0.2660(15) 0.7160(12) 0.7815(8) 0.078(5) Uani 1 1 d . . . . .
H38A H 0.3426 0.6826 0.7782 0.116 Uiso 1 1 calc R U . . .
H38B H 0.2426 0.7237 0.8240 0.116 Uiso 1 1 calc R U . . .
H38C H 0.2191 0.6889 0.7702 0.116 Uiso 1 1 calc R U . . .
C39 C 0.2834(10) 0.7199(8) 0.4300(6) 0.038(3) Uani 1 1 d . . . . .
H39 H 0.2817 0.6675 0.4523 0.046 Uiso 1 1 calc R U . . .
C40 C 0.2049(10) 0.7603(8) 0.3901(6) 0.044(3) Uani 1 1 d . . . . .
H40 H 0.1524 0.7355 0.3851 0.053 Uiso 1 1 calc R U . . .
C41 C 0.2041(13) 0.8370(9) 0.3575(7) 0.055(4) Uani 1 1 d . . . . .
C42 C 0.2919(11) 0.8650(9) 0.3679(7) 0.061(5) Uani 1 1 d . . . . .
H42 H 0.2976 0.9169 0.3465 0.073 Uiso 1 1 calc R U . . .
C43 C 0.3647(10) 0.8205(7) 0.4065(5) 0.033(3) Uani 1 1 d . . . . .
C44 C 0.1091(11) 0.8948(8) 0.3194(6) 0.067(4) Uani 1 1 d D U . . .
C45 C 0.1571(11) 0.9483(9) 0.2666(6) 0.083(4) Uani 1 1 d D U . . .
H45A H 0.2115 0.9150 0.2402 0.124 Uiso 1 1 calc R U . . .
H45B H 0.0985 0.9855 0.2428 0.124 Uiso 1 1 calc R U . . .
H45C H 0.1928 0.9794 0.2826 0.124 Uiso 1 1 calc R U . . .
C46 C 0.0439(12) 0.8430(9) 0.3053(8) 0.093(5) Uani 1 1 d D U . . .
H46A H 0.0177 0.8115 0.3439 0.140 Uiso 1 1 calc R U . . .
H46B H -0.0190 0.8784 0.2839 0.140 Uiso 1 1 calc R U . . .
H46C H 0.0918 0.8063 0.2791 0.140 Uiso 1 1 calc R U . . .
C47 C 0.0256(10) 0.9486(8) 0.3592(6) 0.079(4) Uani 1 1 d D U . . .
H47A H -0.0071 0.9151 0.3941 0.118 Uiso 1 1 calc R U . . .
H47B H 0.0622 0.9797 0.3745 0.118 Uiso 1 1 calc R U . . .
H47C H -0.0322 0.9858 0.3347 0.118 Uiso 1 1 calc R U . . .
N15 N 0.5254(7) 0.7878(6) 0.4549(5) 0.027(2) Uani 1 1 d . . . . .
C48 C 0.4617(11) 0.8422(7) 0.4149(5) 0.035(3) Uani 1 1 d . . . . .
C49 C 0.4899(10) 0.9142(8) 0.3864(6) 0.041(3) Uani 1 1 d . . . . .
H49 H 0.4438 0.9543 0.3588 0.050 Uiso 1 1 calc R U . . .
C50 C 0.5845(13) 0.9271(8) 0.3983(6) 0.048(4) Uani 1 1 d . . . . .
C51 C 0.6502(11) 0.8685(8) 0.4391(5) 0.038(3) Uani 1 1 d . . . . .
H51 H 0.7149 0.8757 0.4487 0.046 Uiso 1 1 calc R U . . .
C52 C 0.6194(11) 0.8014(8) 0.4647(6) 0.040(3) Uani 1 1 d . . . . .
H52 H 0.6659 0.7602 0.4916 0.049 Uiso 1 1 calc R U . . .
C53 C 0.6259(14) 1.0028(8) 0.3660(8) 0.063(3) Uani 1 1 d . U . . .
C54 C 0.7142(15) 0.9835(10) 0.3217(8) 0.083(4) Uani 1 1 d . U . . .
H54A H 0.6927 0.9617 0.2913 0.124 Uiso 1 1 calc R U . . .
H54B H 0.7364 1.0323 0.3010 0.124 Uiso 1 1 calc R U . . .
H54C H 0.7759 0.9430 0.3413 0.124 Uiso 1 1 calc R U . . .
C55 C 0.5276(14) 1.0705(9) 0.3311(8) 0.084(4) Uani 1 1 d . U . . .
H55A H 0.4636 1.0857 0.3612 0.126 Uiso 1 1 calc R U . . .
H55B H 0.5523 1.1184 0.3107 0.126 Uiso 1 1 calc R U . . .
H55C H 0.5075 1.0486 0.3003 0.126 Uiso 1 1 calc R U . . .
C56 C 0.6460(14) 1.0375(8) 0.4165(8) 0.084(3) Uani 1 1 d . U . . .
H56A H 0.5789 1.0489 0.4452 0.126 Uiso 1 1 calc R U . . .
H56B H 0.7058 0.9984 0.4386 0.126 Uiso 1 1 calc R U . . .
H56C H 0.6663 1.0876 0.3983 0.126 Uiso 1 1 calc R U . . .
C57 C 0.8125(9) 0.5216(6) 0.3905(6) 0.030(3) Uani 1 1 d . . . . .
N16 N 0.8766(9) 0.5123(7) 0.4234(6) 0.046(3) Uani 1 1 d . . . . .
N17 N 0.8169(8) 0.4544(6) 0.2888(5) 0.032(2) Uani 1 1 d . . . . .
N18 N 0.8380(8) 0.4738(7) 0.2267(5) 0.036(3) Uani 1 1 d . . . . .
C58 C 0.9240(12) 0.4076(10) 0.2066(8) 0.053(4) Uani 1 1 d . . . . .
C59 C 0.9447(12) 0.3518(8) 0.2566(7) 0.049(4) Uani 1 1 d . . . . .
H59 H 0.9950 0.2995 0.2574 0.059 Uiso 1 1 calc R U . . .
C60 C 0.8833(10) 0.3797(7) 0.3076(7) 0.037(3) Uani 1 1 d . . . . .
C61 C 0.8907(11) 0.3393(6) 0.3725(5) 0.040(3) Uani 1 1 d . . . . .
H61A H 0.9441 0.2858 0.3749 0.059 Uiso 1 1 calc R U . . .
H61B H 0.9146 0.3717 0.3939 0.059 Uiso 1 1 calc R U . . .
H61C H 0.8185 0.3334 0.3919 0.059 Uiso 1 1 calc R U . . .
C62 C 0.9686(13) 0.4155(10) 0.1406(6) 0.062(4) Uani 1 1 d . . . . .
H62A H 0.9296 0.4682 0.1176 0.093 Uiso 1 1 calc R U . . .
H62B H 1.0471 0.4113 0.1364 0.093 Uiso 1 1 calc R U . . .
H62C H 0.9584 0.3724 0.1242 0.093 Uiso 1 1 calc R U . . .
N19 N 0.7773(9) 0.6263(6) 0.2762(5) 0.0376(19) Uani 1 1 d . U . . .
N20 N 0.7999(9) 0.6241(6) 0.2134(5) 0.0407(19) Uani 1 1 d . U . . .
C63 C 0.8439(11) 0.6813(8) 0.1863(7) 0.049(2) Uani 1 1 d . U . . .
C64 C 0.8512(12) 0.7252(9) 0.2232(7) 0.049(2) Uani 1 1 d . U . . .
H64 H 0.8813 0.7698 0.2137 0.059 Uiso 1 1 calc R U . . .
C65 C 0.8033(11) 0.6906(8) 0.2806(7) 0.042(2) Uani 1 1 d . U . . .
C66 C 0.7854(11) 0.7196(8) 0.3399(6) 0.046(3) Uani 1 1 d . U . . .
H66A H 0.8104 0.7680 0.3327 0.068 Uiso 1 1 calc R U . . .
H66B H 0.7070 0.7325 0.3551 0.068 Uiso 1 1 calc R U . . .
H66C H 0.8271 0.6771 0.3704 0.068 Uiso 1 1 calc R U . . .
C67 C 0.8758(16) 0.6967(10) 0.1142(7) 0.077(4) Uani 1 1 d . U . . .
H67A H 0.9081 0.7421 0.1014 0.115 Uiso 1 1 calc R U . . .
H67B H 0.9294 0.6481 0.1028 0.115 Uiso 1 1 calc R U . . .
H67C H 0.8099 0.7095 0.0936 0.115 Uiso 1 1 calc R U . . .
N21 N 0.6061(9) 0.5658(7) 0.2691(5) 0.0388(19) Uani 1 1 d . U . . .
N22 N 0.6520(9) 0.5619(7) 0.2085(5) 0.0418(19) Uani 1 1 d . U . . .
C68 C 0.5771(12) 0.5694(9) 0.1710(7) 0.050(2) Uani 1 1 d . U . . .
C69 C 0.4749(12) 0.5834(9) 0.2106(6) 0.049(2) Uani 1 1 d . U . . .
H69 H 0.4044 0.5915 0.1989 0.059 Uiso 1 1 calc R U . . .
C70 C 0.4977(11) 0.5830(9) 0.2698(7) 0.041(2) Uani 1 1 d . U . . .
C71 C 0.4181(9) 0.5955(8) 0.3247(6) 0.040(3) Uani 1 1 d . U . . .
H71A H 0.4450 0.5539 0.3602 0.060 Uiso 1 1 calc R U . . .
H71B H 0.3471 0.5919 0.3176 0.060 Uiso 1 1 calc R U . . .
H71C H 0.4091 0.6490 0.3328 0.060 Uiso 1 1 calc R U . . .
C72 C 0.6004(13) 0.5645(10) 0.1063(7) 0.066(3) Uani 1 1 d . U . . .
H72A H 0.5317 0.5720 0.0898 0.099 Uiso 1 1 calc R U . . .
H72B H 0.6345 0.6068 0.0834 0.099 Uiso 1 1 calc R U . . .
H72C H 0.6507 0.5114 0.1019 0.099 Uiso 1 1 calc R U . . .
B2 B 0.7734(11) 0.5564(9) 0.1933(7) 0.039(4) Uani 1 1 d . . . . .
H2 H 0.7939 0.5608 0.1479 0.047 Uiso 1 1 calc R U . . .
N23 N 0.4138(8) 0.3880(6) 0.4002(4) 0.025(2) Uani 1 1 d . . . . .
C73 C 0.3150(11) 0.4364(8) 0.4163(7) 0.038(3) Uani 1 1 d . . . . .
H73 H 0.2968 0.4445 0.4575 0.046 Uiso 1 1 calc R U . . .
C74 C 0.2401(11) 0.4741(7) 0.3755(6) 0.038(3) Uani 1 1 d . . . . .
H74 H 0.1712 0.5080 0.3890 0.045 Uiso 1 1 calc R U . . .
C75 C 0.2614(10) 0.4645(8) 0.3133(7) 0.038(3) Uani 1 1 d . . . . .
C76 C 0.3655(11) 0.4105(8) 0.2986(7) 0.042(3) Uani 1 1 d . . . . .
H76 H 0.3849 0.3985 0.2586 0.050 Uiso 1 1 calc R U . . .
C77 C 0.4346(11) 0.3773(7) 0.3394(6) 0.034(3) Uani 1 1 d . . . . .
C78 C 0.1777(10) 0.5043(8) 0.2684(6) 0.042(3) Uani 1 1 d . . . . .
C79 C 0.0762(13) 0.4744(12) 0.2932(9) 0.081(5) Uani 1 1 d . . . . .
H79A H 0.0205 0.4997 0.2645 0.121 Uiso 1 1 calc R U . . .
H79B H 0.0966 0.4155 0.2975 0.121 Uiso 1 1 calc R U . . .
H79C H 0.0463 0.4887 0.3334 0.121 Uiso 1 1 calc R U . . .
C80 C 0.2114(16) 0.4888(13) 0.2036(8) 0.096(6) Uani 1 1 d . . . . .
H80A H 0.1506 0.5177 0.1787 0.144 Uiso 1 1 calc R U . . .
H80B H 0.2758 0.5080 0.1855 0.144 Uiso 1 1 calc R U . . .
H80C H 0.2296 0.4307 0.2048 0.144 Uiso 1 1 calc R U . . .
C81 C 0.1497(13) 0.5982(8) 0.2646(8) 0.066(4) Uani 1 1 d . . . . .
H81A H 0.0950 0.6269 0.2357 0.099 Uiso 1 1 calc R U . . .
H81B H 0.1199 0.6104 0.3054 0.099 Uiso 1 1 calc R U . . .
H81C H 0.2166 0.6155 0.2503 0.099 Uiso 1 1 calc R U . . .
N24 N 0.6045(8) 0.2893(6) 0.3796(5) 0.027(2) Uani 1 1 d . . . . .
C82 C 0.5486(11) 0.3201(8) 0.3288(6) 0.036(3) Uani 1 1 d . . . . .
C83 C 0.5930(11) 0.3016(8) 0.2724(6) 0.041(3) Uani 1 1 d . . . . .
H83 H 0.5537 0.3249 0.2375 0.049 Uiso 1 1 calc R U . . .
C84 C 0.7011(11) 0.2459(8) 0.2677(7) 0.042(3) Uani 1 1 d . . . . .
C85 C 0.7556(12) 0.2164(8) 0.3191(7) 0.042(4) Uani 1 1 d . . . . .
H85 H 0.8283 0.1813 0.3167 0.051 Uiso 1 1 calc R U . . .
C86 C 0.7061(10) 0.2371(7) 0.3727(5) 0.031(3) Uani 1 1 d . . . . .
H86 H 0.7445 0.2139 0.4080 0.038 Uiso 1 1 calc R U . . .
C87 C 0.7448(12) 0.2309(9) 0.2013(7) 0.048(3) Uani 1 1 d . . . . .
C88 C 0.7548(14) 0.3065(10) 0.1568(7) 0.075(5) Uani 1 1 d . . . . .
H88A H 0.7997 0.3314 0.1723 0.113 Uiso 1 1 calc R U . . .
H88B H 0.7897 0.2934 0.1168 0.113 Uiso 1 1 calc R U . . .
H88C H 0.6815 0.3443 0.1522 0.113 Uiso 1 1 calc R U . . .
C89 C 0.6754(13) 0.1889(10) 0.1799(7) 0.064(4) Uani 1 1 d . . . . .
H89A H 0.6710 0.1398 0.2103 0.095 Uiso 1 1 calc R U . . .
H89B H 0.6012 0.2255 0.1755 0.095 Uiso 1 1 calc R U . . .
H89C H 0.7094 0.1745 0.1401 0.095 Uiso 1 1 calc R U . . .
C90 C 0.8727(14) 0.1709(12) 0.2075(9) 0.092(7) Uani 1 1 d . . . . .
H90A H 0.8706 0.1202 0.2364 0.138 Uiso 1 1 calc R U . . .
H90B H 0.9075 0.1593 0.1671 0.138 Uiso 1 1 calc R U . . .
H90C H 0.9152 0.1980 0.2227 0.138 Uiso 1 1 calc R U . . .
N25 N 0.6483(8) 0.2787(6) 0.5035(5) 0.032(3) Uani 1 1 d . . . . .
C91 C 0.7299(10) 0.3076(9) 0.5103(6) 0.036(3) Uani 1 1 d . . . . .
H91 H 0.7349 0.3593 0.4879 0.043 Uiso 1 1 calc R U . . .
C92 C 0.8054(10) 0.2614(10) 0.5500(6) 0.051(4) Uani 1 1 d . . . . .
H92 H 0.8623 0.2827 0.5538 0.062 Uiso 1 1 calc R U . . .
C93 C 0.8044(11) 0.1874(10) 0.5840(8) 0.060(5) Uani 1 1 d . . . . .
C94 C 0.7201(12) 0.1573(8) 0.5760(6) 0.056(4) Uani 1 1 d . . . . .
H94 H 0.7166 0.1050 0.5978 0.067 Uiso 1 1 calc R U . . .
C95 C 0.6419(10) 0.2035(8) 0.5365(7) 0.045(4) Uani 1 1 d . . . . .
C96 C 0.8802(13) 0.1470(10) 0.6345(8) 0.079(4) Uani 1 1 d . U . . .
C97 C 0.8383(19) 0.0936(16) 0.6886(9) 0.153(10) Uani 1 1 d . U . . .
H97A H 0.8002 0.0621 0.6749 0.230 Uiso 1 1 calc R U . . .
H97B H 0.9001 0.0567 0.7103 0.230 Uiso 1 1 calc R U . . .
H97C H 0.7871 0.1265 0.7164 0.230 Uiso 1 1 calc R U . . .
C98 C 0.970(3) 0.069(2) 0.6039(15) 0.224(15) Uani 1 1 d . U . . .
H98A H 0.9283 0.0388 0.5913 0.336 Uiso 1 1 calc R U . . .
H98B H 1.0151 0.0903 0.5680 0.336 Uiso 1 1 calc R U . . .
H98C H 1.0169 0.0329 0.6348 0.336 Uiso 1 1 calc R U . . .
C99 C 0.9371(17) 0.1941(13) 0.6542(9) 0.125(7) Uani 1 1 d . U . . .
H99A H 0.9644 0.2292 0.6181 0.188 Uiso 1 1 calc R U . . .
H99B H 0.8862 0.2274 0.6819 0.188 Uiso 1 1 calc R U . . .
H99C H 0.9991 0.1576 0.6758 0.188 Uiso 1 1 calc R U . . .
N26 N 0.4794(9) 0.2425(6) 0.4844(5) 0.036(3) Uani 1 1 d . . . . .
O1 O 0.0085(8) 0.6239(6) 0.4281(5) 0.063(3) Uani 1 1 d . . . . .
O2A O -0.1387(15) 0.7393(17) 0.4955(16) 0.125(11) Uani 0.5 1 d . . P A 1
O2B O -0.0764(19) 0.7898(10) 0.4430(12) 0.088(7) Uani 0.5 1 d . . P A -1
O3 O 0.1234(16) 0.9239(10) 0.4973(10) 0.186(10) Uani 1 1 d . . . . .
O4 O 1.0134(11) 0.4037(7) 0.5053(6) 0.095(4) Uani 1 1 d . . . . .
O5 O 1.1190(15) 0.2645(13) 0.4789(12) 0.223(14) Uani 1 1 d . . . . .
O6 O 0.8853(15) 0.1012(11) 0.4424(9) 0.166(8) Uani 1 1 d . . . . .
S1 S -0.1657(8) 0.8945(4) 0.5824(4) 0.148(3) Uani 1 1 d D U . . .
O8 O -0.1254(17) 0.8870(9) 0.5220(8) 0.163(5) Uani 1 1 d . U . . .
O9 O -0.0867(18) 0.8747(10) 0.6328(9) 0.167(5) Uani 1 1 d . U . . .
O10 O -0.2501(13) 0.9623(7) 0.5908(8) 0.121(6) Uani 1 1 d . . . . .
C100 C 0.3901(9) 0.2308(8) 0.4731(6) 0.037(3) Uani 1 1 d . . . . .
H100 H 0.3446 0.2704 0.4449 0.044 Uiso 1 1 calc R U . . .
C101 C 0.3618(12) 0.1597(8) 0.5026(8) 0.055(4) Uani 1 1 d . . . . .
H101 H 0.2963 0.1531 0.4936 0.066 Uiso 1 1 calc R U . . .
C102 C 0.4235(11) 0.0980(8) 0.5444(7) 0.045(4) Uani 1 1 d . . . . .
C103 C 0.5209(12) 0.1111(8) 0.5526(7) 0.050(4) Uani 1 1 d . . . . .
H103 H 0.5698 0.0707 0.5787 0.060 Uiso 1 1 calc R U . . .
C104 C 0.5467(9) 0.1802(8) 0.5242(6) 0.037(3) Uani 1 1 d . . . . .
C105 C 0.3919(16) 0.0229(11) 0.5742(9) 0.082(4) Uani 1 1 d . U . . .
C106 C 0.3262(17) -0.0010(11) 0.5298(10) 0.107(4) Uani 1 1 d . U . . .
H10D H 0.2666 0.0462 0.5149 0.160 Uiso 1 1 calc R U . . .
H10E H 0.3770 -0.0188 0.4947 0.160 Uiso 1 1 calc R U . . .
H10F H 0.2954 -0.0449 0.5530 0.160 Uiso 1 1 calc R U . . .
C107 C 0.4743(14) -0.0446(10) 0.5940(9) 0.094(4) Uani 1 1 d . U . . .
H10G H 0.4432 -0.0898 0.6127 0.142 Uiso 1 1 calc R U . . .
H10H H 0.5284 -0.0584 0.5589 0.142 Uiso 1 1 calc R U . . .
H10I H 0.5103 -0.0338 0.6245 0.142 Uiso 1 1 calc R U . . .
C108 C 0.2892(17) 0.0528(12) 0.6261(10) 0.100(4) Uani 1 1 d . U . . .
H10J H 0.2356 0.1012 0.6068 0.150 Uiso 1 1 calc R U . . .
H10K H 0.2536 0.0097 0.6434 0.150 Uiso 1 1 calc R U . . .
H10L H 0.3172 0.0654 0.6591 0.150 Uiso 1 1 calc R U . . .
C109 C -0.252(2) 0.8323(14) 0.5980(11) 0.218(6) Uani 1 1 d D U . . .
H10M H -0.3259 0.8631 0.5852 0.261 Uiso 1 1 calc R U . . .
H10N H -0.2214 0.7867 0.5762 0.261 Uiso 1 1 calc R U . . .
C110 C -0.260(3) 0.8011(19) 0.6686(10) 0.221(6) Uani 1 1 d D U . . .
O11 O -0.345(2) 0.7795(15) 0.6897(10) 0.231(7) Uani 1 1 d D U . . .
N27 N -0.226(3) 0.8206(15) 0.7148(13) 0.220(5) Uani 1 1 d D U . . .
H27 H -0.1626 0.8317 0.7117 0.264 Uiso 1 1 calc R U . . .
C111 C -0.315(3) 0.821(2) 0.7781(13) 0.226(5) Uani 1 1 d D U . . .
H111 H -0.2723 0.8326 0.8062 0.271 Uiso 1 1 calc R U . . .
C112 C -0.325(3) 0.744(2) 0.8107(11) 0.237(5) Uani 1 1 d D U . . .
O12 O -0.234(3) 0.6908(14) 0.8036(11) 0.259(7) Uani 1 1 d D U . . .
O13 O -0.406(2) 0.7422(14) 0.8512(11) 0.247(5) Uani 1 1 d D U . . .
C113 C -0.433(3) 0.6670(19) 0.8880(15) 0.260(6) Uani 1 1 d D U . . .
H11A H -0.4628 0.6458 0.8599 0.312 Uiso 1 1 calc R U . . .
H11B H -0.4944 0.6840 0.9197 0.312 Uiso 1 1 calc R U . . .
C114 C -0.350(3) 0.5970(19) 0.9201(17) 0.274(6) Uani 1 1 d D U . . .
H11C H -0.3184 0.5574 0.8928 0.329 Uiso 1 1 calc R U . . .
H11D H -0.3878 0.5703 0.9576 0.329 Uiso 1 1 calc R U . . .
C115 C -0.253(3) 0.6184(18) 0.9391(14) 0.280(6) Uani 1 1 d D U . . .
H11E H -0.2231 0.6538 0.9037 0.336 Uiso 1 1 calc R U . . .
H11F H -0.2814 0.6483 0.9731 0.336 Uiso 1 1 calc R U . . .
C116 C -0.162(2) 0.541(2) 0.9598(19) 0.288(6) Uani 1 1 d D U . . .
H11G H -0.1919 0.5136 0.9998 0.346 Uiso 1 1 calc R U . . .
H11H H -0.1525 0.5060 0.9301 0.346 Uiso 1 1 calc R U . . .
C117 C -0.052(2) 0.540(2) 0.9676(19) 0.294(7) Uani 1 1 d D U . . .
H11I H -0.0586 0.5610 1.0052 0.353 Uiso 1 1 calc R U . . .
H11J H -0.0291 0.5794 0.9326 0.353 Uiso 1 1 calc R U . . .
C118 C 0.041(3) 0.464(2) 0.9723(19) 0.305(7) Uani 1 1 d D U . . .
H143 H 0.0564 0.4480 0.9319 0.366 Uiso 1 1 calc R U . . .
H144 H 0.0142 0.4218 1.0025 0.366 Uiso 1 1 calc R U . . .
C119 C 0.149(3) 0.4622(19) 0.9901(19) 0.315(7) Uani 1 1 d D U . . .
H11K H 0.2076 0.4190 0.9731 0.378 Uiso 1 1 calc R U . . .
H11L H 0.1462 0.4470 1.0355 0.378 Uiso 1 1 calc R U . . .
C120 C 0.184(3) 0.542(2) 0.9685(16) 0.323(8) Uani 1 1 d D U . . .
H12A H 0.2442 0.5342 0.9346 0.387 Uiso 1 1 calc R U . . .
H12B H 0.1207 0.5849 0.9511 0.387 Uiso 1 1 calc R U . . .
C121 C 0.220(3) 0.5721(18) 1.0139(16) 0.327(8) Uani 1 1 d D U . . .
H12C H 0.2883 0.5318 1.0272 0.392 Uiso 1 1 calc R U . . .
H12D H 0.1636 0.5720 1.0503 0.392 Uiso 1 1 calc R U . . .
C122 C 0.242(4) 0.658(2) 0.9974(15) 0.329(8) Uani 1 1 d D U . . .
H12E H 0.3120 0.6566 0.9705 0.395 Uiso 1 1 calc R U . . .
H12F H 0.1816 0.6994 0.9760 0.395 Uiso 1 1 calc R U . . .
C123 C 0.247(4) 0.678(2) 1.0608(17) 0.329(8) Uani 1 1 d D U . . .
H12G H 0.2261 0.6357 1.0937 0.394 Uiso 1 1 calc R U . . .
H12H H 0.3254 0.6727 1.0634 0.394 Uiso 1 1 calc R U . . .
C124 C 0.182(4) 0.757(2) 1.0755(17) 0.330(10) Uani 1 1 d D U . . .
H12I H 0.1946 0.7597 1.1164 0.495 Uiso 1 1 calc R U . . .
H12J H 0.2036 0.8004 1.0447 0.495 Uiso 1 1 calc R U . . .
H12K H 0.1036 0.7631 1.0752 0.495 Uiso 1 1 calc R U . . .
C125 C -0.417(2) 0.9006(16) 0.7745(15) 0.178(6) Uani 1 1 d D U . . .
H12L H -0.4691 0.8983 0.7480 0.213 Uiso 1 1 calc R U . . .
H12M H -0.4564 0.9044 0.8161 0.213 Uiso 1 1 calc R U . . .
C126 C -0.374(3) 0.9741(17) 0.7478(16) 0.175(5) Uani 1 1 d . U . . .
H12N H -0.3298 0.9822 0.7761 0.210 Uiso 1 1 calc R U . . .
H12O H -0.3297 0.9701 0.7073 0.210 Uiso 1 1 calc R U . . .
C127 C -0.480(3) 1.0393(18) 0.7419(17) 0.179(5) Uani 1 1 d D U . . .
O14 O -0.555(2) 1.0424(12) 0.7869(11) 0.204(6) Uani 1 1 d . U . . .
O15 O -0.4585(18) 1.1088(12) 0.7120(11) 0.183(5) Uani 1 1 d D U . . .
C128 C -0.559(2) 1.1771(16) 0.7064(14) 0.199(5) Uani 1 1 d D U . . .
H12P H -0.6159 1.1726 0.7420 0.238 Uiso 1 1 calc R U . . .
H12Q H -0.5905 1.1871 0.6673 0.238 Uiso 1 1 calc R U . . .
C129 C -0.499(3) 1.2359(17) 0.7072(12) 0.210(5) Uani 1 1 d D U . . .
H12R H -0.5464 1.2914 0.6948 0.253 Uiso 1 1 calc R U . . .
H12S H -0.4328 1.2282 0.6764 0.253 Uiso 1 1 calc R U . . .
C130 C -0.462(3) 1.2277(19) 0.7699(13) 0.222(6) Uani 1 1 d D U . . .
H13A H -0.3978 1.1795 0.7759 0.267 Uiso 1 1 calc R U . . .
H13B H -0.4367 1.2753 0.7684 0.267 Uiso 1 1 calc R U . . .
C131 C -0.545(3) 1.2204(19) 0.8255(11) 0.243(6) Uani 1 1 d D U . . .
H13C H -0.5764 1.1765 0.8250 0.292 Uiso 1 1 calc R U . . .
H13D H -0.6055 1.2713 0.8221 0.292 Uiso 1 1 calc R U . . .
C132 C -0.502(3) 1.2036(15) 0.8870(12) 0.260(6) Uani 1 1 d D U . . .
H13E H -0.4400 1.2278 0.8810 0.312 Uiso 1 1 calc R U . . .
H13F H -0.5606 1.2319 0.9153 0.312 Uiso 1 1 calc R U . . .
C133 C -0.462(3) 1.1157(15) 0.9185(16) 0.279(7) Uani 1 1 d D U . . .
H13G H -0.4175 1.0849 0.8869 0.335 Uiso 1 1 calc R U . . .
H13H H -0.5271 1.0954 0.9337 0.335 Uiso 1 1 calc R U . . .
C134 C -0.394(3) 1.096(2) 0.9718(15) 0.294(7) Uani 1 1 d D U . . .
H13I H -0.4409 1.0832 1.0107 0.353 Uiso 1 1 calc R U . . .
H13J H -0.3733 1.1446 0.9729 0.353 Uiso 1 1 calc R U . . .
C135 C -0.286(3) 1.023(2) 0.9698(16) 0.308(7) Uani 1 1 d D U . . .
H13K H -0.2253 1.0412 0.9775 0.369 Uiso 1 1 calc R U . . .
H13L H -0.2961 0.9789 1.0046 0.369 Uiso 1 1 calc R U . . .
C136 C -0.250(3) 0.9887(17) 0.9134(17) 0.315(8) Uani 1 1 d D U . . .
H13M H -0.3117 0.9691 0.9096 0.378 Uiso 1 1 calc R U . . .
H13N H -0.2524 1.0368 0.8798 0.378 Uiso 1 1 calc R U . . .
C137 C -0.153(3) 0.9279(18) 0.8933(18) 0.319(8) Uani 1 1 d D U . . .
H13O H -0.0896 0.9367 0.9072 0.383 Uiso 1 1 calc R U . . .
H13P H -0.1434 0.9425 0.8478 0.383 Uiso 1 1 calc R U . . .
C138 C -0.137(3) 0.8386(18) 0.909(2) 0.322(9) Uani 1 1 d D U . . .
H13Q H -0.1714 0.8232 0.8799 0.387 Uiso 1 1 calc R U . . .
H13R H -0.1732 0.8237 0.9510 0.387 Uiso 1 1 calc R U . . .
C139 C -0.016(3) 0.793(2) 0.906(2) 0.332(11) Uani 1 1 d D U . . .
H13S H -0.0081 0.7343 0.9168 0.497 Uiso 1 1 calc R U . . .
H13T H 0.0202 0.8064 0.8646 0.497 Uiso 1 1 calc R U . . .
H13U H 0.0184 0.8070 0.9357 0.497 Uiso 1 1 calc R U . . .
O16 O 1.0825(7) 0.1462(5) 0.3174(5) 0.072(3) Uani 1 1 d . . . B 1
O17 O 1.1050(14) 0.1323(10) 0.4212(6) 0.130(5) Uani 1 1 d . . . . .
O18 O 1.2625(9) 0.0601(7) 0.3530(6) 0.085(4) Uani 1 1 d . . . . .
S2 S 1.1627(4) 0.1321(3) 0.3577(2) 0.0741(11) Uani 1 1 d . . . . .
C140 C 1.2153(10) 0.2200(6) 0.3328(6) 0.064(3) Uani 1 1 d . . . . .
H14D H 1.1525 0.2694 0.3323 0.077 Uiso 1 1 calc R U . . .
H14E H 1.2623 0.2191 0.3633 0.077 Uiso 1 1 calc R U . . .
C141 C 1.2795(9) 0.2248(6) 0.2715(8) 0.073(4) Uani 1 1 d . . . . .
O19 O 1.3604(9) 0.2540(6) 0.2601(7) 0.115(5) Uani 1 1 d . . . . .
N28 N 1.2414(9) 0.2052(6) 0.2294(5) 0.060(2) Uani 1 1 d . U . . .
H28 H 1.1795 0.1916 0.2398 0.072 Uiso 1 1 calc R U . . .
C142 C 1.2930(12) 0.2041(9) 0.1670(7) 0.079(2) Uani 1 1 d . U . . .
H142 H 1.3094 0.2570 0.1490 0.094 Uiso 1 1 calc R U . . .
C143 C 1.2073(19) 0.1948(14) 0.1288(9) 0.126(3) Uani 1 1 d D U . . .
O20 O 1.1240(13) 0.1799(10) 0.1517(7) 0.148(4) Uani 1 1 d . U . . .
O21 O 1.2534(13) 0.1990(10) 0.0675(7) 0.163(3) Uani 1 1 d D U . . .
C144 C 1.183(2) 0.1760(16) 0.0301(12) 0.186(4) Uani 1 1 d D U . . .
H14F H 1.2284 0.1567 -0.0065 0.224 Uiso 1 1 calc R U . . .
H14G H 1.1527 0.1321 0.0556 0.224 Uiso 1 1 calc R U . . .
C145 C 1.090(2) 0.2505(18) 0.0101(14) 0.217(5) Uani 1 1 d D U . . .
H14H H 1.1206 0.2904 -0.0205 0.261 Uiso 1 1 calc R U . . .
H14I H 1.0540 0.2752 0.0462 0.261 Uiso 1 1 calc R U . . .
C146 C 1.003(2) 0.2332(18) -0.0177(15) 0.238(5) Uani 1 1 d D U . . .
H14J H 1.0323 0.2225 -0.0594 0.285 Uiso 1 1 calc R U . . .
H14K H 0.9846 0.1841 0.0079 0.285 Uiso 1 1 calc R U . . .
C147 C 0.899(2) 0.303(2) -0.0217(15) 0.262(6) Uani 1 1 d D U . . .
H14L H 0.8454 0.2926 0.0145 0.314 Uiso 1 1 calc R U . . .
H14M H 0.9168 0.3530 -0.0205 0.314 Uiso 1 1 calc R U . . .
C148 C 0.852(2) 0.314(2) -0.0756(13) 0.279(6) Uani 1 1 d D U . . .
H14N H 0.9136 0.3053 -0.1087 0.335 Uiso 1 1 calc R U . . .
H14O H 0.8113 0.3725 -0.0854 0.335 Uiso 1 1 calc R U . . .
C149 C 0.776(3) 0.268(2) -0.0825(17) 0.291(6) Uani 1 1 d D U . . .
H14P H 0.7680 0.2262 -0.0455 0.349 Uiso 1 1 calc R U . . .
H14Q H 0.8008 0.2431 -0.1192 0.349 Uiso 1 1 calc R U . . .
C150 C 0.663(2) 0.340(2) -0.0907(12) 0.305(7) Uani 1 1 d D U . . .
H15D H 0.6742 0.3834 -0.1257 0.367 Uiso 1 1 calc R U . . .
H15E H 0.6053 0.3186 -0.0990 0.367 Uiso 1 1 calc R U . . .
C151 C 0.627(2) 0.372(2) -0.0298(15) 0.314(7) Uani 1 1 d D U . . .
H15F H 0.5847 0.4299 -0.0380 0.377 Uiso 1 1 calc R U . . .
H15G H 0.6923 0.3667 -0.0098 0.377 Uiso 1 1 calc R U . . .
C152 C 0.554(3) 0.320(2) 0.0125(12) 0.320(8) Uani 1 1 d D U . . .
H15H H 0.5610 0.2735 -0.0066 0.384 Uiso 1 1 calc R U . . .
H15I H 0.5844 0.2972 0.0525 0.384 Uiso 1 1 calc R U . . .
C153 C 0.440(3) 0.359(3) 0.0244(13) 0.325(8) Uani 1 1 d D U . . .
H15J H 0.3990 0.3181 0.0330 0.390 Uiso 1 1 calc R U . . .
H15K H 0.4155 0.3981 -0.0134 0.390 Uiso 1 1 calc R U . . .
C154 C 0.407(3) 0.404(2) 0.0773(14) 0.328(9) Uani 1 1 d D U . . .
H15L H 0.4308 0.4542 0.0640 0.394 Uiso 1 1 calc R U . . .
H15M H 0.3261 0.4203 0.0856 0.394 Uiso 1 1 calc R U . . .
C155 C 0.454(2) 0.3578(16) 0.1365(10) 0.338(10) Uani 1 1 d D U . . .
H15N H 0.4285 0.3916 0.1676 0.507 Uiso 1 1 calc R U . . .
H15O H 0.4295 0.3088 0.1511 0.507 Uiso 1 1 calc R U . . .
H15P H 0.5345 0.3427 0.1294 0.507 Uiso 1 1 calc R U . . .
C156 C 1.4013(11) 0.1356(8) 0.1643(7) 0.073(3) Uani 1 1 d . U . . .
H15Q H 1.4317 0.1354 0.1207 0.088 Uiso 1 1 calc R U . . .
H15R H 1.4553 0.1462 0.1850 0.088 Uiso 1 1 calc R U . . .
C157 C 1.3860(11) 0.0536(8) 0.1945(7) 0.060(3) Uani 1 1 d . . . . .
H15S H 1.3330 0.0434 0.1729 0.072 Uiso 1 1 calc R U . . .
H15T H 1.3523 0.0555 0.2374 0.072 Uiso 1 1 calc R U . . .
C158 C 1.4888(13) -0.0173(11) 0.1959(10) 0.092(3) Uani 1 1 d . U . . .
O22 O 1.5789(9) -0.0102(8) 0.1803(7) 0.129(4) Uani 1 1 d . U . . .
O23 O 1.4721(8) -0.0802(7) 0.2321(6) 0.090(2) Uani 1 1 d . U . . .
C159 C 1.5557(13) -0.1564(10) 0.2368(9) 0.097(3) Uani 1 1 d . U . . .
H15U H 1.6253 -0.1469 0.2142 0.116 Uiso 1 1 calc R U . . .
H15V H 1.5675 -0.1779 0.2806 0.116 Uiso 1 1 calc R U . . .
C160 C 1.5328(13) -0.2151(9) 0.2142(9) 0.101(3) Uani 1 1 d . U . . .
H16A H 1.4844 -0.2403 0.2468 0.121 Uiso 1 1 calc R U . . .
H16B H 1.6029 -0.2575 0.2086 0.121 Uiso 1 1 calc R U . . .
C161 C 1.483(4) -0.194(3) 0.159(2) 0.290(10) Uani 1 1 d . U . . .
H16C H 1.4324 -0.1385 0.1545 0.348 Uiso 1 1 calc R U . . .
H16D H 1.4410 -0.2316 0.1589 0.348 Uiso 1 1 calc R U . . .
C162 C 1.570(5) -0.197(3) 0.1070(13) 0.296(9) Uani 1 1 d D U . . .
H16E H 1.6241 -0.2508 0.1162 0.355 Uiso 1 1 calc R U . . .
H16F H 1.6072 -0.1566 0.1076 0.355 Uiso 1 1 calc R U . . .
C163 C 1.547(4) -0.185(3) 0.0405(17) 0.298(9) Uani 1 1 d D U . . .
H16G H 1.5459 -0.2366 0.0315 0.357 Uiso 1 1 calc R U . . .
H16H H 1.6037 -0.1646 0.0114 0.357 Uiso 1 1 calc R U . . .
C164 C 1.430(4) -0.121(3) 0.0343(18) 0.302(9) Uani 1 1 d D U . . .
H16I H 1.3721 -0.1439 0.0602 0.363 Uiso 1 1 calc R U . . .
H16J H 1.4283 -0.0719 0.0484 0.363 Uiso 1 1 calc R U . . .
C165 C 1.409(5) -0.099(2) -0.0332(18) 0.306(9) Uani 1 1 d D U . . .
H16K H 1.4826 -0.1113 -0.0572 0.367 Uiso 1 1 calc R U . . .
H16L H 1.3734 -0.1387 -0.0383 0.367 Uiso 1 1 calc R U . . .
C166 C 1.345(4) -0.017(2) -0.066(2) 0.309(9) Uani 1 1 d D U . . .
H16M H 1.3086 0.0158 -0.0346 0.370 Uiso 1 1 calc R U . . .
H16N H 1.3981 0.0090 -0.0933 0.370 Uiso 1 1 calc R U . . .
C167 C 1.258(4) -0.013(2) -0.104(2) 0.308(9) Uani 1 1 d D U . . .
H16O H 1.2178 -0.0506 -0.0783 0.370 Uiso 1 1 calc R U . . .
H16P H 1.3001 -0.0395 -0.1385 0.370 Uiso 1 1 calc R U . . .
C168 C 1.168(3) 0.058(2) -0.135(2) 0.310(9) Uani 1 1 d D U . . .
H16Q H 1.1242 0.0801 -0.0985 0.372 Uiso 1 1 calc R U . . .
H16R H 1.2100 0.0980 -0.1550 0.372 Uiso 1 1 calc R U . . .
C169 C 1.082(4) 0.077(3) -0.178(2) 0.310(9) Uani 1 1 d D U . . .
H16S H 1.0613 0.0271 -0.1753 0.372 Uiso 1 1 calc R U . . .
H16T H 1.1145 0.0932 -0.2205 0.372 Uiso 1 1 calc R U . . .
C170 C 0.976(3) 0.145(3) -0.164(2) 0.319(11) Uani 1 1 d D U . . .
H17A H 0.9243 0.1536 -0.1932 0.478 Uiso 1 1 calc R U . . .
H17B H 0.9421 0.1290 -0.1218 0.478 Uiso 1 1 calc R U . . .
H17C H 0.9954 0.1951 -0.1670 0.478 Uiso 1 1 calc R U . . .

loop_
_atom_site_aniso_label
_atom_site_aniso_U_11
_atom_site_aniso_U_22
_atom_site_aniso_U_33
_atom_site_aniso_U_23
_atom_site_aniso_U_13
_atom_site_aniso_U_12
Fe1 0.0261(10) 0.0309(10) 0.0291(10) -0.0063(8) -0.0027(8) -0.0122(8)
Co1 0.0252(8) 0.0244(8) 0.0302(10) -0.0051(7) -0.0043(7) -0.0088(7)
Fe2 0.0219(9) 0.0276(9) 0.0282(10) -0.0057(8) -0.0027(8) -0.0086(7)
Co2 0.0248(8) 0.0243(8) 0.0310(10) -0.0051(7) -0.0034(7) -0.0077(7)
C1 0.026(6) 0.025(6) 0.026(7) 0.001(5) -0.014(5) -0.004(5)
N1 0.023(5) 0.036(6) 0.036(6) -0.009(5) 0.002(5) -0.014(5)
N2 0.030(6) 0.028(6) 0.045(7) -0.003(5) -0.013(5) -0.015(5)
C2 0.019(6) 0.037(7) 0.025(7) -0.010(6) -0.001(5) -0.012(5)
C3 0.024(6) 0.030(7) 0.038(8) -0.016(6) -0.001(6) -0.009(5)
N3 0.031(6) 0.019(5) 0.034(6) -0.005(4) -0.012(5) -0.001(4)
N4 0.024(5) 0.029(6) 0.025(6) -0.003(5) 0.001(4) -0.009(4)
C4 0.031(7) 0.019(6) 0.040(8) 0.002(5) -0.010(6) -0.012(5)
C5 0.035(7) 0.040(8) 0.039(8) -0.010(6) 0.003(6) -0.021(6)
N5 0.052(8) 0.060(8) 0.053(8) -0.023(7) -0.023(7) -0.003(6)
N6 0.041(6) 0.045(7) 0.031(6) -0.010(5) -0.004(5) -0.025(5)
N7 0.044(7) 0.047(7) 0.025(6) -0.008(5) 0.004(5) -0.012(6)
C6 0.043(7) 0.055(8) 0.038(7) -0.023(6) 0.014(6) -0.019(6)
C7 0.036(8) 0.051(9) 0.046(9) -0.016(7) 0.005(7) -0.010(6)
C8 0.026(7) 0.045(8) 0.041(8) -0.018(7) -0.003(6) -0.007(6)
C9 0.067(10) 0.071(11) 0.086(13) -0.041(10) 0.026(9) -0.023(8)
C10 0.018(6) 0.046(8) 0.072(11) -0.014(7) -0.001(6) -0.003(5)
N8 0.030(4) 0.041(5) 0.026(4) -0.001(4) -0.003(3) -0.020(4)
N9 0.047(5) 0.053(6) 0.026(4) -0.002(4) 0.009(4) -0.025(5)
C11 0.077(8) 0.068(7) 0.047(6) 0.001(5) 0.023(5) -0.048(6)
C12 0.046(6) 0.044(6) 0.074(8) -0.004(6) 0.003(6) -0.029(5)
C13 0.032(5) 0.027(5) 0.050(6) -0.006(4) -0.006(4) -0.012(4)
C14 0.058(8) 0.044(7) 0.058(7) -0.015(6) -0.017(6) -0.025(6)
C15 0.104(9) 0.094(9) 0.051(6) -0.003(6) 0.029(6) -0.059(8)
N10 0.028(4) 0.033(4) 0.024(4) -0.002(3) -0.004(3) -0.010(3)
N11 0.048(5) 0.052(6) 0.026(4) -0.006(4) -0.003(4) -0.017(4)
C16 0.068(8) 0.080(8) 0.024(5) -0.015(5) -0.014(5) -0.020(7)
C17 0.047(7) 0.089(9) 0.046(7) -0.012(6) -0.019(5) -0.024(6)
C18 0.034(5) 0.042(5) 0.036(5) -0.001(4) -0.009(4) -0.016(4)
C19 0.028(6) 0.053(7) 0.052(7) -0.011(6) -0.006(5) -0.018(5)
C20 0.092(13) 0.18(2) 0.033(7) -0.039(9) -0.011(7) -0.023(13)
B1 0.059(10) 0.060(11) 0.037(9) -0.026(8) 0.017(8) -0.029(8)
N12 0.032(6) 0.032(6) 0.037(7) 0.001(5) -0.005(5) -0.014(5)
N14 0.028(6) 0.028(6) 0.031(6) -0.010(5) -0.003(5) -0.005(4)
C21 0.029(6) 0.034(6) 0.031(7) 0.004(5) -0.009(5) -0.021(5)
C22 0.043(8) 0.041(7) 0.024(6) -0.002(5) -0.010(6) -0.023(6)
C23 0.047(8) 0.038(7) 0.040(8) 0.005(6) -0.017(7) -0.023(6)
C24 0.021(6) 0.048(8) 0.058(10) -0.014(7) -0.011(6) 0.002(6)
C25 0.025(6) 0.039(7) 0.032(7) -0.013(6) 0.000(5) 0.001(5)
C26 0.041(5) 0.076(6) 0.053(6) -0.005(5) -0.019(5) -0.024(5)
C27 0.042(6) 0.085(7) 0.059(7) 0.001(6) -0.021(5) -0.028(5)
C28 0.052(7) 0.077(6) 0.065(7) -0.005(5) -0.019(6) -0.022(5)
C29 0.045(6) 0.077(7) 0.050(6) -0.002(5) -0.025(5) -0.019(5)
N13 0.037(6) 0.027(6) 0.035(7) -0.004(5) -0.003(5) -0.011(5)
C30 0.029(7) 0.035(7) 0.063(9) -0.031(6) -0.002(6) -0.004(5)
C31 0.032(7) 0.037(7) 0.047(9) -0.017(7) -0.001(6) -0.009(6)
C32 0.057(9) 0.047(8) 0.033(7) -0.017(6) 0.004(7) -0.022(7)
C33 0.049(9) 0.048(8) 0.033(7) -0.004(6) -0.003(6) -0.022(7)
C34 0.028(7) 0.034(7) 0.031(7) -0.007(6) -0.009(6) -0.013(5)
C35 0.068(11) 0.086(13) 0.044(9) -0.034(9) 0.004(8) -0.018(9)
C36 0.080(12) 0.134(17) 0.049(9) -0.045(10) 0.003(8) -0.025(11)
C37 0.128(16) 0.085(13) 0.052(11) -0.041(10) 0.015(10) -0.057(12)
C38 0.084(12) 0.105(15) 0.054(10) -0.031(10) 0.006(9) -0.038(10)
C39 0.027(7) 0.037(7) 0.045(9) -0.005(6) 0.003(6) -0.009(6)
C40 0.041(8) 0.044(7) 0.057(9) -0.016(7) -0.014(7) -0.015(6)
C41 0.067(10) 0.045(8) 0.054(9) -0.003(7) -0.037(8) -0.005(7)
C42 0.038(8) 0.043(8) 0.097(13) -0.006(8) -0.013(8) -0.008(6)
C43 0.043(7) 0.030(6) 0.024(6) -0.003(5) -0.011(5) -0.007(5)
C44 0.064(4) 0.068(4) 0.067(4) -0.010(3) -0.013(3) -0.016(3)
C45 0.079(6) 0.089(6) 0.071(6) 0.004(4) -0.035(5) -0.011(4)
C46 0.085(6) 0.103(7) 0.096(7) -0.014(5) -0.039(5) -0.022(5)
C47 0.060(5) 0.075(5) 0.085(6) -0.002(4) -0.022(4) 0.003(4)
N15 0.022(5) 0.024(5) 0.036(6) -0.003(4) -0.012(4) -0.006(4)
C48 0.051(8) 0.022(6) 0.028(6) -0.003(5) 0.000(6) -0.012(5)
C49 0.040(7) 0.036(7) 0.051(9) 0.000(6) -0.014(6) -0.016(6)
C50 0.069(10) 0.023(7) 0.045(8) 0.000(6) 0.009(7) -0.017(6)
C51 0.041(8) 0.046(8) 0.033(7) -0.003(6) -0.003(6) -0.025(6)
C52 0.051(8) 0.031(6) 0.038(7) -0.001(5) -0.014(6) -0.009(6)
C53 0.083(7) 0.032(5) 0.080(7) 0.002(4) -0.008(5) -0.034(5)
C54 0.095(8) 0.051(6) 0.092(8) 0.006(6) 0.005(6) -0.030(6)
C55 0.097(8) 0.043(6) 0.104(8) 0.019(6) -0.017(6) -0.031(5)
C56 0.119(9) 0.051(6) 0.097(7) -0.005(5) -0.013(6) -0.054(6)
C57 0.026(6) 0.028(6) 0.031(7) -0.008(5) -0.005(5) 0.002(5)
N16 0.028(6) 0.058(8) 0.056(8) -0.022(6) -0.015(6) -0.002(5)
N17 0.022(5) 0.034(6) 0.038(7) -0.014(5) 0.006(5) -0.006(4)
N18 0.032(6) 0.045(7) 0.039(7) -0.021(5) 0.006(5) -0.020(5)
C58 0.038(7) 0.048(8) 0.075(11) -0.033(8) 0.009(7) -0.010(6)
C59 0.048(9) 0.031(7) 0.065(11) -0.017(8) 0.006(8) -0.010(6)
C60 0.035(7) 0.027(7) 0.053(9) -0.010(6) 0.003(7) -0.014(5)
C61 0.056(8) 0.021(6) 0.039(7) -0.007(5) 0.001(6) -0.010(5)
C62 0.071(10) 0.081(11) 0.032(7) -0.026(7) 0.010(7) -0.016(8)
N19 0.031(4) 0.031(4) 0.048(4) -0.004(3) -0.001(3) -0.009(3)
N20 0.037(4) 0.033(4) 0.045(4) -0.002(3) 0.002(3) -0.009(3)
C63 0.047(4) 0.040(4) 0.053(4) -0.001(3) 0.006(3) -0.013(3)
C64 0.048(4) 0.038(4) 0.056(4) -0.001(3) 0.005(4) -0.015(3)
C65 0.036(4) 0.035(4) 0.053(4) -0.003(3) 0.000(3) -0.015(3)
C66 0.044(6) 0.035(6) 0.058(5) -0.004(4) -0.001(4) -0.019(5)
C67 0.096(8) 0.068(7) 0.056(5) 0.000(4) 0.014(5) -0.030(6)
N21 0.034(4) 0.050(4) 0.037(4) -0.010(3) -0.005(3) -0.017(3)
N22 0.038(4) 0.056(5) 0.036(4) -0.012(3) -0.006(3) -0.015(3)
C68 0.044(4) 0.068(5) 0.043(4) -0.014(3) -0.010(3) -0.017(4)
C69 0.042(4) 0.067(5) 0.043(4) -0.013(4) -0.013(3) -0.016(4)
C70 0.036(4) 0.053(5) 0.041(4) -0.011(3) -0.009(3) -0.017(3)
C71 0.029(5) 0.049(6) 0.042(5) -0.006(4) -0.009(4) -0.011(4)
C72 0.064(7) 0.094(8) 0.049(5) -0.021(5) -0.012(4) -0.027(6)
B2 0.033(7) 0.052(9) 0.027(8) 0.006(6) -0.007(6) -0.012(7)
N23 0.028(6) 0.024(5) 0.026(6) -0.010(4) -0.002(4) -0.008(4)
C73 0.037(8) 0.043(8) 0.041(8) -0.003(6) -0.009(6) -0.019(6)
C74 0.039(7) 0.037(7) 0.038(8) -0.004(6) -0.005(6) -0.015(6)
C75 0.020(6) 0.047(8) 0.049(9) -0.004(7) -0.004(6) -0.014(6)
C76 0.032(7) 0.047(8) 0.050(9) -0.013(7) -0.008(7) -0.012(6)
C77 0.036(7) 0.030(6) 0.034(7) -0.012(5) -0.004(6) -0.005(5)
C78 0.033(6) 0.054(6) 0.036(6) 0.002(5) -0.016(5) -0.012(5)
C79 0.055(9) 0.107(13) 0.090(12) 0.003(10) -0.031(9) -0.040(9)
C80 0.079(12) 0.134(16) 0.067(10) -0.033(10) -0.036(9) 0.007(11)
C81 0.054(8) 0.049(7) 0.089(11) 0.016(7) -0.048(8) -0.007(6)
N24 0.024(5) 0.026(5) 0.034(6) -0.008(5) -0.004(5) -0.009(4)
C82 0.038(8) 0.030(7) 0.040(8) -0.009(6) 0.003(7) -0.014(6)
C83 0.045(8) 0.041(7) 0.038(8) -0.017(6) -0.004(6) -0.008(6)
C84 0.034(7) 0.035(7) 0.057(9) -0.015(6) 0.001(7) -0.009(6)
C85 0.044(8) 0.034(8) 0.044(9) -0.011(7) 0.001(7) -0.006(6)
C86 0.036(7) 0.030(6) 0.024(6) 0.007(5) -0.005(5) -0.013(5)
C87 0.054(9) 0.052(8) 0.039(8) -0.013(6) 0.004(6) -0.017(7)
C88 0.117(15) 0.077(11) 0.039(9) -0.013(8) 0.024(9) -0.057(10)
C89 0.067(10) 0.076(12) 0.055(10) -0.032(9) -0.002(8) -0.019(8)
C90 0.072(11) 0.101(13) 0.069(11) -0.045(9) 0.017(8) 0.030(9)
N25 0.026(6) 0.036(6) 0.029(6) -0.002(5) 0.000(5) -0.007(5)
C91 0.031(7) 0.052(8) 0.031(7) -0.011(6) -0.008(6) -0.017(6)
C92 0.027(7) 0.079(11) 0.042(8) -0.003(8) -0.008(6) -0.011(7)
C93 0.025(7) 0.069(11) 0.082(12) -0.005(9) -0.015(7) -0.010(7)
C94 0.070(10) 0.040(8) 0.052(8) 0.022(6) -0.036(8) -0.014(7)
C95 0.021(6) 0.035(7) 0.074(10) -0.006(7) -0.009(6) -0.002(5)
C96 0.079(5) 0.079(5) 0.081(5) -0.014(3) -0.016(3) -0.022(3)
C97 0.150(11) 0.160(11) 0.143(11) -0.021(6) -0.024(6) -0.037(6)
C98 0.222(16) 0.225(16) 0.222(16) -0.044(6) -0.030(6) -0.058(7)
C99 0.124(9) 0.131(9) 0.129(9) -0.024(5) -0.038(5) -0.035(5)
N26 0.044(6) 0.028(5) 0.034(6) -0.006(5) 0.001(5) -0.012(5)
O1 0.059(6) 0.062(6) 0.071(6) -0.021(5) -0.020(5) -0.007(5)
O2A 0.029(8) 0.121(18) 0.25(3) -0.12(2) -0.025(13) 0.020(10)
O2B 0.090(14) 0.040(8) 0.139(18) -0.001(10) -0.058(13) -0.012(9)
O3 0.200(18) 0.121(13) 0.23(2) -0.086(13) -0.159(16) 0.076(12)
O4 0.103(9) 0.058(7) 0.131(11) -0.004(7) -0.084(8) -0.004(6)
O5 0.141(16) 0.23(2) 0.36(3) -0.21(2) -0.155(19) 0.058(14)
O6 0.132(14) 0.131(14) 0.169(16) 0.021(12) -0.039(12) 0.027(11)
S1 0.220(8) 0.074(4) 0.123(5) -0.048(4) 0.000(5) 0.008(4)
O8 0.244(11) 0.091(8) 0.116(7) -0.050(6) 0.003(7) 0.013(8)
O9 0.232(11) 0.112(9) 0.129(8) -0.041(7) -0.012(7) -0.001(8)
O10 0.155(13) 0.037(6) 0.154(13) 0.011(7) -0.084(11) 0.011(7)
C100 0.027(6) 0.036(7) 0.052(8) -0.002(6) -0.009(6) -0.019(5)
C101 0.052(9) 0.034(8) 0.089(12) -0.018(8) -0.010(9) -0.020(7)
C102 0.040(8) 0.035(8) 0.065(10) -0.013(7) -0.007(7) -0.016(6)
C103 0.065(10) 0.021(6) 0.048(9) 0.007(6) -0.006(7) -0.002(6)
C104 0.026(6) 0.036(7) 0.052(8) -0.008(6) -0.013(6) -0.007(5)
C105 0.095(8) 0.056(6) 0.099(8) 0.009(6) 0.003(6) -0.053(6)
C106 0.127(9) 0.079(8) 0.126(9) 0.002(7) -0.015(7) -0.062(7)
C107 0.103(8) 0.057(7) 0.117(10) 0.017(6) -0.001(7) -0.047(6)
C108 0.104(9) 0.076(8) 0.114(9) 0.006(7) 0.017(7) -0.053(7)
C109 0.312(14) 0.156(10) 0.156(9) -0.076(8) -0.016(10) 0.006(10)
C110 0.313(13) 0.156(9) 0.160(9) -0.070(7) -0.019(9) 0.008(9)
O11 0.315(14) 0.168(11) 0.170(11) -0.059(9) -0.021(10) 0.003(10)
N27 0.312(12) 0.152(8) 0.158(9) -0.070(7) -0.020(8) 0.013(8)
C111 0.313(11) 0.159(7) 0.164(8) -0.063(6) -0.020(8) 0.012(7)
C112 0.325(11) 0.167(7) 0.176(8) -0.056(7) -0.022(8) 0.004(8)
O12 0.333(13) 0.183(9) 0.209(11) -0.055(9) -0.015(10) 0.004(9)
O13 0.332(12) 0.185(8) 0.179(8) -0.046(7) -0.022(8) -0.004(8)
C113 0.346(12) 0.202(9) 0.182(9) -0.037(8) -0.022(9) -0.011(8)
C114 0.357(13) 0.222(10) 0.182(9) -0.027(8) -0.019(9) -0.012(9)
C115 0.363(13) 0.239(10) 0.177(9) -0.022(8) -0.018(9) -0.021(10)
C116 0.370(13) 0.253(11) 0.175(9) -0.019(9) -0.013(10) -0.023(10)
C117 0.375(13) 0.268(11) 0.172(9) -0.017(9) -0.013(10) -0.027(10)
C118 0.381(14) 0.282(12) 0.179(9) -0.014(10) -0.010(11) -0.029(11)
C119 0.387(14) 0.293(13) 0.192(10) -0.010(10) -0.011(11) -0.034(11)
C120 0.393(14) 0.299(13) 0.205(11) -0.011(11) -0.012(12) -0.039(12)
C121 0.394(15) 0.305(14) 0.213(11) -0.013(11) -0.013(12) -0.043(12)
C122 0.393(16) 0.307(14) 0.218(12) -0.013(12) -0.011(13) -0.046(13)
C123 0.391(16) 0.308(15) 0.220(13) -0.012(12) -0.010(13) -0.050(13)
C124 0.387(19) 0.309(17) 0.230(15) -0.015(14) 0.001(16) -0.058(15)
C125 0.215(11) 0.118(7) 0.189(11) -0.062(8) -0.015(9) -0.010(7)
C126 0.205(10) 0.111(7) 0.190(10) -0.064(7) -0.012(8) 0.000(7)
C127 0.205(10) 0.114(7) 0.196(10) -0.064(7) -0.012(8) 0.007(6)
O14 0.215(11) 0.142(9) 0.214(11) -0.059(8) 0.005(9) 0.010(8)
O15 0.204(10) 0.111(7) 0.202(9) -0.061(7) -0.014(8) 0.017(6)
C128 0.216(10) 0.120(7) 0.220(10) -0.061(8) -0.020(8) 0.026(7)
C129 0.226(10) 0.127(8) 0.238(10) -0.056(8) -0.029(9) 0.024(7)
C130 0.242(11) 0.138(8) 0.247(11) -0.060(9) -0.035(9) 0.023(8)
C131 0.258(11) 0.161(9) 0.258(11) -0.051(9) -0.034(9) 0.025(8)
C132 0.273(12) 0.183(9) 0.268(11) -0.050(9) -0.042(10) 0.026(9)
C133 0.288(12) 0.198(10) 0.284(12) -0.042(10) -0.043(10) 0.029(9)
C134 0.298(13) 0.215(11) 0.295(12) -0.040(10) -0.046(11) 0.030(10)
C135 0.308(14) 0.225(11) 0.307(13) -0.040(11) -0.042(11) 0.035(11)
C136 0.315(14) 0.233(12) 0.313(13) -0.044(11) -0.041(12) 0.035(11)
C137 0.319(15) 0.235(13) 0.319(14) -0.045(12) -0.040(13) 0.035(12)
C138 0.321(16) 0.238(13) 0.322(15) -0.044(12) -0.040(14) 0.035(12)
C139 0.326(17) 0.247(16) 0.331(18) -0.040(15) -0.035(16) 0.032(14)
O16 0.052(5) 0.057(5) 0.098(7) 0.010(5) -0.032(5) -0.008(4)
O17 0.170(13) 0.136(12) 0.074(7) -0.021(7) 0.012(8) -0.045(10)
O18 0.078(8) 0.065(7) 0.105(9) -0.037(7) -0.010(7) 0.006(6)
S2 0.084(3) 0.050(2) 0.081(3) -0.015(2) -0.009(2) -0.0078(19)
C140 0.079(8) 0.027(4) 0.088(9) -0.017(5) -0.042(7) 0.004(5)
C141 0.046(6) 0.024(4) 0.145(13) 0.004(6) -0.036(7) -0.006(4)
O19 0.089(7) 0.043(5) 0.230(14) -0.020(6) -0.052(8) -0.029(5)
N28 0.065(5) 0.041(4) 0.075(5) -0.013(4) -0.015(4) -0.012(3)
C142 0.083(5) 0.062(4) 0.085(4) -0.013(4) -0.010(4) -0.014(4)
C143 0.113(5) 0.151(5) 0.113(5) -0.034(5) -0.028(4) -0.021(5)
O20 0.118(7) 0.186(9) 0.141(7) -0.043(7) -0.024(6) -0.032(6)
O21 0.154(6) 0.189(7) 0.129(5) -0.036(5) -0.028(5) -0.015(5)
C144 0.183(7) 0.217(8) 0.149(6) -0.045(6) -0.044(6) -0.022(6)
C145 0.207(8) 0.244(9) 0.175(8) -0.036(7) -0.045(7) -0.017(7)
C146 0.225(9) 0.265(10) 0.196(8) -0.034(8) -0.050(7) -0.024(8)
C147 0.241(10) 0.286(10) 0.215(9) -0.024(9) -0.049(8) -0.020(8)
C148 0.257(10) 0.305(11) 0.229(10) -0.023(9) -0.055(9) -0.023(9)
C149 0.268(11) 0.318(12) 0.243(10) -0.022(10) -0.059(9) -0.030(9)
C150 0.279(11) 0.331(12) 0.254(11) -0.018(11) -0.057(10) -0.027(10)
C151 0.291(12) 0.337(13) 0.257(12) -0.019(11) -0.057(11) -0.027(11)
C152 0.296(13) 0.343(14) 0.262(12) -0.017(12) -0.054(11) -0.028(11)
C153 0.301(13) 0.348(15) 0.265(13) -0.018(12) -0.053(12) -0.027(12)
C154 0.306(14) 0.353(15) 0.267(14) -0.021(13) -0.055(13) -0.027(13)
C155 0.314(17) 0.365(18) 0.274(15) -0.026(15) -0.059(14) -0.024(16)
C156 0.075(5) 0.057(5) 0.085(6) -0.013(4) -0.002(4) -0.019(4)
C157 0.056(6) 0.049(6) 0.071(7) -0.012(5) -0.008(5) -0.008(5)
C158 0.057(4) 0.073(5) 0.128(7) -0.022(5) -0.006(5) 0.006(4)
O22 0.061(5) 0.116(7) 0.185(9) -0.022(7) 0.008(6) -0.008(5)
O23 0.062(4) 0.069(4) 0.120(6) -0.019(4) -0.014(4) 0.012(3)
C159 0.074(5) 0.070(5) 0.126(7) -0.021(5) -0.022(5) 0.015(4)
C160 0.079(6) 0.069(6) 0.135(8) -0.019(5) -0.026(6) 0.011(5)
C161 0.39(2) 0.227(15) 0.256(17) -0.086(15) -0.141(16) -0.010(16)
C162 0.39(2) 0.233(15) 0.260(17) -0.081(15) -0.139(16) -0.008(15)
C163 0.40(2) 0.237(14) 0.261(17) -0.081(14) -0.139(15) -0.010(15)
C164 0.40(2) 0.242(14) 0.265(16) -0.078(14) -0.137(15) -0.011(14)
C165 0.40(2) 0.247(14) 0.266(16) -0.074(14) -0.134(15) -0.012(14)
C166 0.40(2) 0.251(15) 0.267(16) -0.070(14) -0.131(15) -0.013(14)
C167 0.40(2) 0.253(15) 0.267(16) -0.068(14) -0.130(15) -0.017(14)
C168 0.40(2) 0.255(15) 0.269(17) -0.065(14) -0.129(15) -0.018(15)
C169 0.40(2) 0.256(16) 0.267(17) -0.064(15) -0.128(16) -0.021(15)
C170 0.40(3) 0.264(18) 0.274(19) -0.060(17) -0.124(17) -0.021(17)

loop_
_atom_type_symbol
_atom_type_description
_atom_type_scat_dispersion_real
_atom_type_scat_dispersion_imag
_atom_type_scat_source
C C 0.0033 0.0016 'International Tables Vol C Tables 4.2.6.8 and 6.1.1.4'
H H 0.0000 0.0000 'International Tables Vol C Tables 4.2.6.8 and 6.1.1.4'
B B 0.0013 0.0007 'International Tables Vol C Tables 4.2.6.8 and 6.1.1.4'
Co Co 0.3494 0.9721 'International Tables Vol C Tables 4.2.6.8 and 6.1.1.4'
Fe Fe 0.3463 0.8444 'International Tables Vol C Tables 4.2.6.8 and 6.1.1.4'
N N 0.0061 0.0033 'International Tables Vol C Tables 4.2.6.8 and 6.1.1.4'
O O 0.0106 0.0060 'International Tables Vol C Tables 4.2.6.8 and 6.1.1.4'
S S 0.1246 0.1234 'International Tables Vol C Tables 4.2.6.8 and 6.1.1.4'

loop_
_geom_angle_atom_site_label_1
_geom_angle_atom_site_label_2
_geom_angle_atom_site_label_3
_geom_angle
_geom_angle_site_symmetry_1
_geom_angle_site_symmetry_3
_geom_angle_publ_flag
C1 Fe1 N6 91.3(5) . . ?
C1 Fe1 N8 176.5(4) . . ?
C1 Fe1 N10 91.9(4) . . ?
C4 Fe1 C1 84.7(5) . . ?
C4 Fe1 C5 86.9(5) . . ?
C4 Fe1 N6 173.3(5) . . ?
C4 Fe1 N8 95.0(4) . . ?
C4 Fe1 N10 95.6(5) . . ?
C5 Fe1 C1 92.0(5) . . ?
C5 Fe1 N6 87.8(5) . . ?
C5 Fe1 N8 91.4(5) . . ?
C5 Fe1 N10 175.5(5) . . ?
N8 Fe1 N6 89.3(4) . . ?
N10 Fe1 N6 89.9(4) . . ?
N10 Fe1 N8 84.7(4) . . ?
N1 Co1 N2 95.3(4) . . ?
N1 Co1 N12 88.8(4) . . ?
N1 Co1 N14 93.4(4) . . ?
N1 Co1 N13 86.2(4) . . ?
N1 Co1 N15 173.8(4) . . ?
N2 Co1 N12 94.0(5) . . ?
N2 Co1 N13 175.2(5) . . ?
N2 Co1 N15 88.8(4) . . ?
N14 Co1 N2 88.5(4) . . ?
N14 Co1 N12 176.6(5) . . ?
N14 Co1 N13 96.0(4) . . ?
N14 Co1 N15 82.0(4) . . ?
N13 Co1 N12 81.4(5) . . ?
N15 Co1 N12 95.6(4) . . ?
N15 Co1 N13 90.1(4) . . ?
C2 Fe2 C57 85.9(5) . . ?
C2 Fe2 N17 173.1(5) . . ?
C2 Fe2 N19 96.3(5) . . ?
C2 Fe2 N21 96.7(5) . . ?
C3 Fe2 C2 83.7(5) . . ?
C3 Fe2 C57 93.2(5) . . ?
C3 Fe2 N17 91.5(4) . . ?
C3 Fe2 N19 176.7(5) . . ?
C3 Fe2 N21 90.2(5) . . ?
C57 Fe2 N17 89.4(4) . . ?
C57 Fe2 N19 90.1(5) . . ?
C57 Fe2 N21 175.9(5) . . ?
N19 Fe2 N17 88.8(4) . . ?
N21 Fe2 N17 88.3(4) . . ?
N21 Fe2 N19 86.5(4) . . ?
N3 Co2 N23 88.2(4) . . ?
N3 Co2 N24 86.9(4) . . ?
N3 Co2 N25 93.5(4) . . ?
N4 Co2 N3 94.0(4) . . ?
N4 Co2 N23 93.6(4) . . ?
N4 Co2 N24 176.7(4) . . ?
N4 Co2 N25 86.5(4) . . ?
N4 Co2 N26 89.4(4) . . ?
N23 Co2 N24 83.2(4) . . ?
N23 Co2 N25 178.3(4) . . ?
N25 Co2 N24 96.7(4) . . ?
N26 Co2 N3 176.0(5) . . ?
N26 Co2 N23 93.7(4) . . ?
N26 Co2 N24 89.9(4) . . ?
N26 Co2 N25 84.6(5) . . ?
N1 C1 Fe1 176.0(10) . . ?
C1 N1 Co1 165.4(10) . . ?
C2 N2 Co1 175.6(11) . . ?
N2 C2 Fe2 168.2(12) . . ?
N3 C3 Fe2 176.9(11) . . ?
C3 N3 Co2 164.4(10) . . ?
C4 N4 Co2 174.4(10) . . ?
N4 C4 Fe1 168.4(10) . . ?
N5 C5 Fe1 177.7(12) . . ?
N7 N6 Fe1 119.7(9) . . ?
C8 N6 Fe1 135.6(9) . . ?
C8 N6 N7 104.7(11) . . ?
N6 N7 B1 118.0(11) . . ?
C6 N7 N6 112.5(12) . . ?
C6 N7 B1 129.3(12) . . ?
N7 C6 C7 109.0(12) . . ?
N7 C6 C9 125.1(14) . . ?
C7 C6 C9 125.8(13) . . ?
C6 C7 H7 128.8 . . ?
C8 C7 C6 102.3(12) . . ?
C8 C7 H7 128.8 . . ?
N6 C8 C7 111.5(12) . . ?
N6 C8 C10 124.1(11) . . ?
C7 C8 C10 124.3(12) . . ?
C6 C9 H9A 109.5 . . ?
C6 C9 H9B 109.5 . . ?
C6 C9 H9C 109.5 . . ?
H9A C9 H9B 109.5 . . ?
H9A C9 H9C 109.5 . . ?
H9B C9 H9C 109.5 . . ?
C8 C10 H10A 109.5 . . ?
C8 C10 H10B 109.5 . . ?
C8 C10 H10C 109.5 . . ?
H10A C10 H10B 109.5 . . ?
H10A C10 H10C 109.5 . . ?
H10B C10 H10C 109.5 . . ?
N9 N8 Fe1 116.4(8) . . ?
C13 N8 Fe1 134.7(9) . . ?
C13 N8 N9 108.6(10) . . ?
N8 N9 C11 110.1(11) . . ?
N8 N9 B1 122.4(10) . . ?
C11 N9 B1 127.4(12) . . ?
N9 C11 C12 103.1(12) . . ?
N9 C11 C15 123.6(15) . . ?
C12 C11 C15 133.0(14) . . ?
C11 C12 H12 125.0 . . ?
C13 C12 C11 109.9(12) . . ?
C13 C12 H12 125.0 . . ?
N8 C13 C12 108.0(12) . . ?
N8 C13 C14 124.8(11) . . ?
C12 C13 C14 127.1(12) . . ?
C13 C14 H14A 109.5 . . ?
C13 C14 H14B 109.5 . . ?
C13 C14 H14C 109.5 . . ?
H14A C14 H14B 109.5 . . ?
H14A C14 H14C 109.5 . . ?
H14B C14 H14C 109.5 . . ?
C11 C15 H15A 109.5 . . ?
C11 C15 H15B 109.5 . . ?
C11 C15 H15C 109.5 . . ?
H15A C15 H15B 109.5 . . ?
H15A C15 H15C 109.5 . . ?
H15B C15 H15C 109.5 . . ?
N11 N10 Fe1 116.9(8) . . ?
C18 N10 Fe1 136.6(9) . . ?
C18 N10 N11 105.9(10) . . ?
N10 N11 B1 120.7(10) . . ?
C16 N11 N10 106.7(11) . . ?
C16 N11 B1 132.2(12) . . ?
N11 C16 C20 119.0(13) . . ?
C17 C16 N11 111.9(12) . . ?
C17 C16 C20 129.2(14) . . ?
C16 C17 H17 127.8 . . ?
C16 C17 C18 104.3(13) . . ?
C18 C17 H17 127.8 . . ?
N10 C18 C17 111.2(13) . . ?
N10 C18 C19 120.8(11) . . ?
C17 C18 C19 127.1(12) . . ?
C18 C19 H19A 109.5 . . ?
C18 C19 H19B 109.5 . . ?
C18 C19 H19C 109.5 . . ?
H19A C19 H19B 109.5 . . ?
H19A C19 H19C 109.5 . . ?
H19B C19 H19C 109.5 . . ?
C16 C20 H20A 109.5 . . ?
C16 C20 H20B 109.5 . . ?
C16 C20 H20C 109.5 . . ?
H20A C20 H20B 109.5 . . ?
H20A C20 H20C 109.5 . . ?
H20B C20 H20C 109.5 . . ?
N7 B1 N9 106.4(12) . . ?
N7 B1 N11 107.8(12) . . ?
N7 B1 H1 111.9 . . ?
N9 B1 N11 106.7(11) . . ?
N9 B1 H1 111.9 . . ?
N11 B1 H1 111.9 . . ?
C21 N12 Co1 114.1(9) . . ?
C21 N12 C25 121.3(11) . . ?
C25 N12 Co1 124.5(9) . . ?
C39 N14 Co1 126.5(9) . . ?
C43 N14 Co1 116.5(8) . . ?
C43 N14 C39 116.6(11) . . ?
N12 C21 C22 118.9(12) . . ?
N12 C21 C34 116.5(11) . . ?
C34 C21 C22 124.7(12) . . ?
C21 C22 H22 119.7 . . ?
C23 C22 C21 120.5(12) . . ?
C23 C22 H22 119.7 . . ?
C22 C23 C26 124.7(13) . . ?
C24 C23 C22 118.3(12) . . ?
C24 C23 C26 117.0(13) . . ?
C23 C24 H24 120.1 . . ?
C23 C24 C25 119.9(12) . . ?
C25 C24 H24 120.1 . . ?
N12 C25 C24 121.0(12) . . ?
N12 C25 H25 119.5 . . ?
C24 C25 H25 119.5 . . ?
C27 C26 C23 108.0(12) . . ?
C27 C26 C29 110.2(12) . . ?
C28 C26 C23 112.7(12) . . ?
C28 C26 C27 108.2(14) . . ?
C28 C26 C29 109.8(13) . . ?
C29 C26 C23 107.9(12) . . ?
C26 C27 H27A 109.5 . . ?
C26 C27 H27B 109.5 . . ?
C26 C27 H27C 109.5 . . ?
H27A C27 H27B 109.5 . . ?
H27A C27 H27C 109.5 . . ?
H27B C27 H27C 109.5 . . ?
C26 C28 H28A 109.5 . . ?
C26 C28 H28B 109.5 . . ?
C26 C28 H28C 109.5 . . ?
H28A C28 H28B 109.5 . . ?
H28A C28 H28C 109.5 . . ?
H28B C28 H28C 109.5 . . ?
C26 C29 H29A 109.5 . . ?
C26 C29 H29B 109.5 . . ?
C26 C29 H29C 109.5 . . ?
H29A C29 H29B 109.5 . . ?
H29A C29 H29C 109.5 . . ?
H29B C29 H29C 109.5 . . ?
C30 N13 Co1 125.0(9) . . ?
C34 N13 Co1 114.8(9) . . ?
C34 N13 C30 120.0(12) . . ?
N13 C30 H30 120.5 . . ?
N13 C30 C31 118.9(13) . . ?
C31 C30 H30 120.5 . . ?
C30 C31 H31 118.9 . . ?
C32 C31 C30 122.2(13) . . ?
C32 C31 H31 118.9 . . ?
C31 C32 C35 119.7(14) . . ?
C33 C32 C31 113.9(13) . . ?
C33 C32 C35 126.3(14) . . ?
C32 C33 H33 117.8 . . ?
C32 C33 C34 124.5(13) . . ?
C34 C33 H33 117.8 . . ?
N13 C34 C21 112.8(11) . . ?
N13 C34 C33 120.1(12) . . ?
C33 C34 C21 127.1(12) . . ?
C32 C35 C37 107.2(13) . . ?
C32 C35 C38 103.2(13) . . ?
C36 C35 C32 119.5(16) . . ?
C36 C35 C37 109.2(16) . . ?
C36 C35 C38 111.4(16) . . ?
C37 C35 C38 105.2(15) . . ?
C35 C36 H36A 109.5 . . ?
C35 C36 H36B 109.5 . . ?
C35 C36 H36C 109.5 . . ?
H36A C36 H36B 109.5 . . ?
H36A C36 H36C 109.5 . . ?
H36B C36 H36C 109.5 . . ?
C35 C37 H37A 109.5 . . ?
C35 C37 H37B 109.5 . . ?
C35 C37 H37C 109.5 . . ?
H37A C37 H37B 109.5 . . ?
H37A C37 H37C 109.5 . . ?
H37B C37 H37C 109.5 . . ?
C35 C38 H38A 109.5 . . ?
C35 C38 H38B 109.5 . . ?
C35 C38 H38C 109.5 . . ?
H38A C38 H38B 109.5 . . ?
H38A C38 H38C 109.5 . . ?
H38B C38 H38C 109.5 . . ?
N14 C39 H39 117.4 . . ?
N14 C39 C40 125.1(12) . . ?
C40 C39 H39 117.4 . . ?
C39 C40 H40 120.5 . . ?
C39 C40 C41 119.0(12) . . ?
C41 C40 H40 120.5 . . ?
C40 C41 C42 114.1(12) . . ?
C40 C41 C44 124.2(13) . . ?
C42 C41 C44 121.2(12) . . ?
C41 C42 H42 119.0 . . ?
C43 C42 C41 121.9(13) . . ?
C43 C42 H42 119.0 . . ?
N14 C43 C42 123.1(12) . . ?
N14 C43 C48 112.2(10) . . ?
C42 C43 C48 124.6(12) . . ?
C45 C44 C41 108.5(11) . . ?
C45 C44 C46 118.6(12) . . ?
C45 C44 C47 107.8(11) . . ?
C46 C44 C41 108.1(11) . . ?
C47 C44 C41 109.9(11) . . ?
C47 C44 C46 103.7(12) . . ?
C44 C45 H45A 109.5 . . ?
C44 C45 H45B 109.5 . . ?
C44 C45 H45C 109.5 . . ?
H45A C45 H45B 109.5 . . ?
H45A C45 H45C 109.5 . . ?
H45B C45 H45C 109.5 . . ?
C44 C46 H46A 109.5 . . ?
C44 C46 H46B 109.5 . . ?
C44 C46 H46C 109.5 . . ?
H46A C46 H46B 109.5 . . ?
H46A C46 H46C 109.5 . . ?
H46B C46 H46C 109.5 . . ?
C44 C47 H47A 109.5 . . ?
C44 C47 H47B 109.5 . . ?
C44 C47 H47C 109.5 . . ?
H47A C47 H47B 109.5 . . ?
H47A C47 H47C 109.5 . . ?
H47B C47 H47C 109.5 . . ?
C48 N15 Co1 114.5(8) . . ?
C48 N15 C52 119.2(10) . . ?
C52 N15 Co1 126.2(8) . . ?
N15 C48 C43 114.6(10) . . ?
N15 C48 C49 118.8(12) . . ?
C49 C48 C43 126.6(11) . . ?
C48 C49 H49 119.6 . . ?
C50 C49 C48 120.7(12) . . ?
C50 C49 H49 119.6 . . ?
C49 C50 C53 124.2(13) . . ?
C51 C50 C49 119.0(11) . . ?
C51 C50 C53 116.7(13) . . ?
C50 C51 H51 121.2 . . ?
C52 C51 C50 117.6(12) . . ?
C52 C51 H51 121.2 . . ?
N15 C52 H52 117.7 . . ?
C51 C52 N15 124.6(12) . . ?
C51 C52 H52 117.7 . . ?
C50 C53 C55 108.5(12) . . ?
C54 C53 C50 111.1(13) . . ?
C54 C53 C55 107.2(15) . . ?
C54 C53 C56 116.0(16) . . ?
C56 C53 C50 106.9(13) . . ?
C56 C53 C55 106.8(13) . . ?
C53 C54 H54A 109.5 . . ?
C53 C54 H54B 109.5 . . ?
C53 C54 H54C 109.5 . . ?
H54A C54 H54B 109.5 . . ?
H54A C54 H54C 109.5 . . ?
H54B C54 H54C 109.5 . . ?
C53 C55 H55A 109.5 . . ?
C53 C55 H55B 109.5 . . ?
C53 C55 H55C 109.5 . . ?
H55A C55 H55B 109.5 . . ?
H55A C55 H55C 109.5 . . ?
H55B C55 H55C 109.5 . . ?
C53 C56 H56A 109.5 . . ?
C53 C56 H56B 109.5 . . ?
C53 C56 H56C 109.5 . . ?
H56A C56 H56B 109.5 . . ?
H56A C56 H56C 109.5 . . ?
H56B C56 H56C 109.5 . . ?
N16 C57 Fe2 176.8(12) . . ?
N18 N17 Fe2 117.9(8) . . ?
C60 N17 Fe2 134.4(9) . . ?
C60 N17 N18 107.4(10) . . ?
N17 N18 C58 108.2(12) . . ?
N17 N18 B2 118.1(10) . . ?
C58 N18 B2 133.7(13) . . ?
N18 C58 C62 119.3(15) . . ?
C59 C58 N18 105.4(14) . . ?
C59 C58 C62 135.3(15) . . ?
C58 C59 H59 124.8 . . ?
C58 C59 C60 110.4(13) . . ?
C60 C59 H59 124.8 . . ?
N17 C60 C59 108.5(12) . . ?
N17 C60 C61 124.1(12) . . ?
C59 C60 C61 127.3(12) . . ?
C60 C61 H61A 109.5 . . ?
C60 C61 H61B 109.5 . . ?
C60 C61 H61C 109.5 . . ?
H61A C61 H61B 109.5 . . ?
H61A C61 H61C 109.5 . . ?
H61B C61 H61C 109.5 . . ?
C58 C62 H62A 109.5 . . ?
C58 C62 H62B 109.5 . . ?
C58 C62 H62C 109.5 . . ?
H62A C62 H62B 109.5 . . ?
H62A C62 H62C 109.5 . . ?
H62B C62 H62C 109.5 . . ?
N20 N19 Fe2 118.5(8) . . ?
C65 N19 Fe2 136.8(10) . . ?
C65 N19 N20 104.6(11) . . ?
N19 N20 B2 116.8(10) . . ?
C63 N20 N19 107.8(11) . . ?
C63 N20 B2 135.3(12) . . ?
N20 C63 C64 113.6(14) . . ?
N20 C63 C67 120.3(14) . . ?
C64 C63 C67 125.9(14) . . ?
C63 C64 H64 128.4 . . ?
C63 C64 C65 103.2(13) . . ?
C65 C64 H64 128.4 . . ?
N19 C65 C64 110.6(14) . . ?
N19 C65 C66 123.0(12) . . ?
C64 C65 C66 126.4(12) . . ?
C65 C66 H66A 109.5 . . ?
C65 C66 H66B 109.5 . . ?
C65 C66 H66C 109.5 . . ?
H66A C66 H66B 109.5 . . ?
H66A C66 H66C 109.5 . . ?
H66B C66 H66C 109.5 . . ?
C63 C67 H67A 109.5 . . ?
C63 C67 H67B 109.5 . . ?
C63 C67 H67C 109.5 . . ?
H67A C67 H67B 109.5 . . ?
H67A C67 H67C 109.5 . . ?
H67B C67 H67C 109.5 . . ?
N22 N21 Fe2 118.6(8) . . ?
C70 N21 Fe2 134.6(10) . . ?
C70 N21 N22 106.8(11) . . ?
N21 N22 B2 117.0(10) . . ?
C68 N22 N21 113.1(11) . . ?
C68 N22 B2 129.7(12) . . ?
N22 C68 C69 103.2(12) . . ?
N22 C68 C72 125.8(13) . . ?
C69 C68 C72 131.0(13) . . ?
C68 C69 H69 125.9 . . ?
C70 C69 C68 108.3(13) . . ?
C70 C69 H69 125.9 . . ?
N21 C70 C69 108.5(13) . . ?
N21 C70 C71 124.2(12) . . ?
C69 C70 C71 127.3(12) . . ?
C70 C71 H71A 109.5 . . ?
C70 C71 H71B 109.5 . . ?
C70 C71 H71C 109.5 . . ?
H71A C71 H71B 109.5 . . ?
H71A C71 H71C 109.5 . . ?
H71B C71 H71C 109.5 . . ?
C68 C72 H72A 109.5 . . ?
C68 C72 H72B 109.5 . . ?
C68 C72 H72C 109.5 . . ?
H72A C72 H72B 109.5 . . ?
H72A C72 H72C 109.5 . . ?
H72B C72 H72C 109.5 . . ?
N18 B2 H2 109.2 . . ?
N20 B2 N18 110.3(10) . . ?
N20 B2 H2 109.2 . . ?
N22 B2 N18 107.8(11) . . ?
N22 B2 N20 111.1(12) . . ?
N22 B2 H2 109.2 . . ?
C73 N23 Co2 126.8(9) . . ?
C73 N23 C77 116.3(11) . . ?
C77 N23 Co2 116.9(8) . . ?
N23 C73 H73 119.1 . . ?
N23 C73 C74 121.9(13) . . ?
C74 C73 H73 119.1 . . ?
C73 C74 H74 118.9 . . ?
C73 C74 C75 122.2(13) . . ?
C75 C74 H74 118.9 . . ?
C74 C75 C78 122.5(12) . . ?
C76 C75 C74 114.1(12) . . ?
C76 C75 C78 123.3(13) . . ?
C75 C76 H76 119.6 . . ?
C77 C76 C75 120.7(13) . . ?
C77 C76 H76 119.6 . . ?
N23 C77 C82 109.8(11) . . ?
C76 C77 N23 124.7(12) . . ?
C76 C77 C82 125.5(13) . . ?
C75 C78 C79 108.2(11) . . ?
C75 C78 C80 116.8(12) . . ?
C75 C78 C81 106.5(11) . . ?
C79 C78 C81 111.0(13) . . ?
C80 C78 C79 106.5(14) . . ?
C80 C78 C81 107.9(13) . . ?
C78 C79 H79A 109.5 . . ?
C78 C79 H79B 109.5 . . ?
C78 C79 H79C 109.5 . . ?
H79A C79 H79B 109.5 . . ?
H79A C79 H79C 109.5 . . ?
H79B C79 H79C 109.5 . . ?
C78 C80 H80A 109.5 . . ?
C78 C80 H80B 109.5 . . ?
C78 C80 H80C 109.5 . . ?
H80A C80 H80B 109.5 . . ?
H80A C80 H80C 109.5 . . ?
H80B C80 H80C 109.5 . . ?
C78 C81 H81A 109.5 . . ?
C78 C81 H81B 109.5 . . ?
C78 C81 H81C 109.5 . . ?
H81A C81 H81B 109.5 . . ?
H81A C81 H81C 109.5 . . ?
H81B C81 H81C 109.5 . . ?
C82 N24 Co2 114.5(8) . . ?
C86 N24 Co2 127.8(8) . . ?
C86 N24 C82 117.4(11) . . ?
N24 C82 C77 115.1(11) . . ?
C83 C82 C77 122.5(12) . . ?
C83 C82 N24 122.3(12) . . ?
C82 C83 H83 121.0 . . ?
C82 C83 C84 118.0(13) . . ?
C84 C83 H83 121.0 . . ?
C83 C84 C87 113.7(13) . . ?
C85 C84 C83 118.5(13) . . ?
C85 C84 C87 127.7(12) . . ?
C84 C85 H85 120.1 . . ?
C86 C85 C84 119.9(13) . . ?
C86 C85 H85 120.1 . . ?
N24 C86 H86 118.1 . . ?
C85 C86 N24 123.9(12) . . ?
C85 C86 H86 118.1 . . ?
C84 C87 C90 104.0(12) . . ?
C88 C87 C84 112.2(12) . . ?
C88 C87 C89 112.2(14) . . ?
C88 C87 C90 106.4(13) . . ?
C89 C87 C84 111.1(12) . . ?
C89 C87 C90 110.6(13) . . ?
C87 C88 H88A 109.5 . . ?
C87 C88 H88B 109.5 . . ?
C87 C88 H88C 109.5 . . ?
H88A C88 H88B 109.5 . . ?
H88A C88 H88C 109.5 . . ?
H88B C88 H88C 109.5 . . ?
C87 C89 H89A 109.5 . . ?
C87 C89 H89B 109.5 . . ?
C87 C89 H89C 109.5 . . ?
H89A C89 H89B 109.5 . . ?
H89A C89 H89C 109.5 . . ?
H89B C89 H89C 109.5 . . ?
C87 C90 H90A 109.5 . . ?
C87 C90 H90B 109.5 . . ?
C87 C90 H90C 109.5 . . ?
H90A C90 H90B 109.5 . . ?
H90A C90 H90C 109.5 . . ?
H90B C90 H90C 109.5 . . ?
C91 N25 Co2 125.9(9) . . ?
C91 N25 C95 119.8(11) . . ?
C95 N25 Co2 114.4(8) . . ?
N25 C91 H91 120.4 . . ?
N25 C91 C92 119.2(13) . . ?
C92 C91 H91 120.4 . . ?
C91 C92 H92 117.7 . . ?
C93 C92 C91 124.5(14) . . ?
C93 C92 H92 117.7 . . ?
C92 C93 C94 115.9(13) . . ?
C92 C93 C96 120.3(13) . . ?
C94 C93 C96 123.1(14) . . ?
C93 C94 H94 119.8 . . ?
C95 C94 C93 120.5(13) . . ?
C95 C94 H94 119.7 . . ?
N25 C95 C94 120.1(12) . . ?
N25 C95 C104 113.4(11) . . ?
C94 C95 C104 126.5(12) . . ?
C93 C96 C98 101.2(17) . . ?
C97 C96 C93 116.3(14) . . ?
C97 C96 C98 94.2(15) . . ?
C99 C96 C93 119.5(15) . . ?
C99 C96 C97 110.2(17) . . ?
C99 C96 C98 111.9(19) . . ?
C96 C97 H97A 109.5 . . ?
C96 C97 H97B 109.5 . . ?
C96 C97 H97C 109.5 . . ?
H97A C97 H97B 109.5 . . ?
H97A C97 H97C 109.5 . . ?
H97B C97 H97C 109.5 . . ?
C96 C98 H98A 109.5 . . ?
C96 C98 H98B 109.5 . . ?
C96 C98 H98C 109.5 . . ?
H98A C98 H98B 109.5 . . ?
H98A C98 H98C 109.5 . . ?
H98B C98 H98C 109.5 . . ?
C96 C99 H99A 109.4 . . ?
C96 C99 H99B 109.5 . . ?
C96 C99 H99C 109.5 . . ?
H99A C99 H99B 109.5 . . ?
H99A C99 H99C 109.5 . . ?
H99B C99 H99C 109.5 . . ?
C100 N26 Co2 127.1(9) . . ?
C100 N26 C104 117.8(11) . . ?
C104 N26 Co2 115.1(9) . . ?
O8 S1 O9 121.5(13) . . ?
O8 S1 C109 99.0(12) . . ?
O9 S1 C109 113.3(11) . . ?
O10 S1 O8 116.9(12) . . ?
O10 S1 O9 108.6(10) . . ?
O10 S1 C109 93.6(12) . . ?
N26 C100 H100 120.1 . . ?
N26 C100 C101 119.8(13) . . ?
C101 C100 H100 120.1 . . ?
C100 C101 H101 117.9 . . ?
C102 C101 C100 124.3(13) . . ?
C102 C101 H101 117.9 . . ?
C101 C102 C105 122.8(13) . . ?
C103 C102 C101 113.9(12) . . ?
C103 C102 C105 123.1(14) . . ?
C102 C103 H103 119.4 . . ?
C104 C103 C102 121.1(12) . . ?
C104 C103 H103 119.4 . . ?
N26 C104 C95 112.3(11) . . ?
C103 C104 C95 124.5(12) . . ?
C103 C104 N26 122.9(12) . . ?
C102 C105 C106 111.3(15) . . ?
C102 C105 C108 103.2(14) . . ?
C106 C105 C108 99.3(15) . . ?
C107 C105 C102 117.2(15) . . ?
C107 C105 C106 107.6(17) . . ?
C107 C105 C108 116.7(17) . . ?
C105 C106 H10D 109.5 . . ?
C105 C106 H10E 109.5 . . ?
C105 C106 H10F 109.5 . . ?
H10D C106 H10E 109.5 . . ?
H10D C106 H10F 109.5 . . ?
H10E C106 H10F 109.5 . . ?
C105 C107 H10G 109.5 . . ?
C105 C107 H10H 109.5 . . ?
C105 C107 H10I 109.5 . . ?
H10G C107 H10H 109.5 . . ?
H10G C107 H10I 109.5 . . ?
H10H C107 H10I 109.5 . . ?
C105 C108 H10J 109.5 . . ?
C105 C108 H10K 109.5 . . ?
C105 C108 H10L 109.5 . . ?
H10J C108 H10K 109.5 . . ?
H10J C108 H10L 109.5 . . ?
H10K C108 H10L 109.5 . . ?
S1 C109 H10M 110.7 . . ?
S1 C109 H10N 110.7 . . ?
H10M C109 H10N 108.8 . . ?
C110 C109 S1 105.2(16) . . ?
C110 C109 H10M 110.7 . . ?
C110 C109 H10N 110.7 . . ?
O11 C110 C109 113(3) . . ?
O11 C110 N27 108(3) . . ?
N27 C110 C109 133(2) . . ?
C110 N27 H27 123.6 . . ?
C110 N27 C111 113(3) . . ?
C111 N27 H27 123.5 . . ?
N27 C111 H111 99.9 . . ?
N27 C111 C125 114(2) . . ?
C112 C111 N27 115(2) . . ?
C112 C111 H111 99.9 . . ?
C112 C111 C125 122(3) . . ?
C125 C111 H111 99.9 . . ?
O12 C112 C111 110(4) . . ?
O13 C112 C111 117(3) . . ?
O13 C112 O12 130(3) . . ?
C112 O13 C113 125(3) . . ?
O13 C113 H11A 106.7 . . ?
O13 C113 H11B 106.7 . . ?
O13 C113 C114 123(3) . . ?
H11A C113 H11B 106.6 . . ?
C114 C113 H11A 106.7 . . ?
C114 C113 H11B 106.7 . . ?
C113 C114 H11C 108.4 . . ?
C113 C114 H11D 108.5 . . ?
C113 C114 C115 115(2) . . ?
H11C C114 H11D 107.5 . . ?
C115 C114 H11C 108.4 . . ?
C115 C114 H11D 108.4 . . ?
C114 C115 H11E 109.5 . . ?
C114 C115 H11F 109.5 . . ?
H11E C115 H11F 108.1 . . ?
C116 C115 C114 111(2) . . ?
C116 C115 H11E 109.5 . . ?
C116 C115 H11F 109.5 . . ?
C115 C116 H11G 106.2 . . ?
C115 C116 H11H 106.2 . . ?
H11G C116 H11H 106.4 . . ?
C117 C116 C115 125(3) . . ?
C117 C116 H11G 106.2 . . ?
C117 C116 H11H 106.2 . . ?
C116 C117 H11I 106.8 . . ?
C116 C117 H11J 106.8 . . ?
C116 C117 C118 122(3) . . ?
H11I C117 H11J 106.6 . . ?
C118 C117 H11I 106.8 . . ?
C118 C117 H11J 106.8 . . ?
C117 C118 H143 107.1 . . ?
C117 C118 H144 107.1 . . ?
C117 C118 C119 121(2) . . ?
H143 C118 H144 106.8 . . ?
C119 C118 H143 107.1 . . ?
C119 C118 H144 107.1 . . ?
C118 C119 H11K 108.2 . . ?
C118 C119 H11L 108.2 . . ?
C118 C119 C120 116(2) . . ?
H11K C119 H11L 107.4 . . ?
C120 C119 H11K 108.2 . . ?
C120 C119 H11L 108.2 . . ?
C119 C120 H12A 107.7 . . ?
C119 C120 H12B 107.8 . . ?
H12A C120 H12B 107.1 . . ?
C121 C120 C119 118(2) . . ?
C121 C120 H12A 107.7 . . ?
C121 C120 H12B 107.8 . . ?
C120 C121 H12C 107.1 . . ?
C120 C121 H12D 107.1 . . ?
C120 C121 C122 121(2) . . ?
H12C C121 H12D 106.8 . . ?
C122 C121 H12C 107.1 . . ?
C122 C121 H12D 107.1 . . ?
C121 C122 H12E 110.6 . . ?
C121 C122 H12F 110.7 . . ?
H12E C122 H12F 108.8 . . ?
C123 C122 C121 105.5(19) . . ?
C123 C122 H12E 110.7 . . ?
C123 C122 H12F 110.6 . . ?
C122 C123 H12G 107.4 . . ?
C122 C123 H12H 107.4 . . ?
H12G C123 H12H 106.9 . . ?
C124 C123 C122 120(3) . . ?
C124 C123 H12G 107.4 . . ?
C124 C123 H12H 107.4 . . ?
C123 C124 H12I 109.4 . . ?
C123 C124 H12J 109.5 . . ?
C123 C124 H12K 109.5 . . ?
H12I C124 H12J 109.5 . . ?
H12I C124 H12K 109.5 . . ?
H12J C124 H12K 109.5 . . ?
C111 C125 H12L 110.0 . . ?
C111 C125 H12M 110.0 . . ?
H12L C125 H12M 108.4 . . ?
C126 C125 C111 108(3) . . ?
C126 C125 H12L 110.0 . . ?
C126 C125 H12M 110.0 . . ?
C125 C126 H12N 111.8 . . ?
C125 C126 H12O 111.8 . . ?
H12N C126 H12O 109.5 . . ?
C127 C126 C125 100(3) . . ?
C127 C126 H12N 111.8 . . ?
C127 C126 H12O 111.8 . . ?
O14 C127 C126 120(3) . . ?
O14 C127 O15 118(3) . . ?
O15 C127 C126 108(3) . . ?
C127 O15 C128 112(3) . . ?
O15 C128 H12P 113.3 . . ?
O15 C128 H12Q 113.3 . . ?
O15 C128 C129 92(2) . . ?
H12P C128 H12Q 110.6 . . ?
C129 C128 H12P 113.3 . . ?
C129 C128 H12Q 113.3 . . ?
C128 C129 H12R 108.8 . . ?
C128 C129 H12S 108.8 . . ?
C128 C129 C130 113.7(19) . . ?
H12R C129 H12S 107.7 . . ?
C130 C129 H12R 108.8 . . ?
C130 C129 H12S 108.8 . . ?
C129 C130 H13A 107.9 . . ?
C129 C130 H13B 107.9 . . ?
H13A C130 H13B 107.2 . . ?
C131 C130 C129 118(2) . . ?
C131 C130 H13A 107.9 . . ?
C131 C130 H13B 107.9 . . ?
C130 C131 H13C 108.4 . . ?
C130 C131 H13D 108.4 . . ?
C130 C131 C132 116(2) . . ?
H13C C131 H13D 107.4 . . ?
C132 C131 H13C 108.4 . . ?
C132 C131 H13D 108.4 . . ?
C131 C132 H13E 108.1 . . ?
C131 C132 H13F 108.1 . . ?
H13E C132 H13F 107.3 . . ?
C133 C132 C131 117(2) . . ?
C133 C132 H13E 108.1 . . ?
C133 C132 H13F 108.1 . . ?
C132 C133 H13G 107.9 . . ?
C132 C133 H13H 107.9 . . ?
C132 C133 C134 118(2) . . ?
H13G C133 H13H 107.2 . . ?
C134 C133 H13G 107.9 . . ?
C134 C133 H13H 107.9 . . ?
C133 C134 H13I 108.4 . . ?
C133 C134 H13J 108.4 . . ?
C133 C134 C135 115.4(19) . . ?
H13I C134 H13J 107.5 . . ?
C135 C134 H13I 108.4 . . ?
C135 C134 H13J 108.4 . . ?
C134 C135 H13K 107.6 . . ?
C134 C135 H13L 107.6 . . ?
H13K C135 H13L 107.0 . . ?
C136 C135 C134 118.9(19) . . ?
C136 C135 H13K 107.6 . . ?
C136 C135 H13L 107.6 . . ?
C135 C136 H13M 103.7 . . ?
C135 C136 H13N 103.6 . . ?
H13M C136 H13N 105.3 . . ?
C137 C136 C135 134(3) . . ?
C137 C136 H13M 103.7 . . ?
C137 C136 H13N 103.7 . . ?
C136 C137 H13O 105.9 . . ?
C136 C137 H13P 105.9 . . ?
C136 C137 C138 126(3) . . ?
H13O C137 H13P 106.2 . . ?
C138 C137 H13O 105.9 . . ?
C138 C137 H13P 105.9 . . ?
C137 C138 H13Q 109.4 . . ?
C137 C138 H13R 109.3 . . ?
C137 C138 C139 111(3) . . ?
H13Q C138 H13R 108.0 . . ?
C139 C138 H13Q 109.3 . . ?
C139 C138 H13R 109.4 . . ?
C138 C139 H13S 109.5 . . ?
C138 C139 H13T 109.5 . . ?
C138 C139 H13U 109.4 . . ?
H13S C139 H13T 109.5 . . ?
H13S C139 H13U 109.5 . . ?
H13T C139 H13U 109.5 . . ?
O16 S2 O17 107.8(8) . . ?
O16 S2 O18 116.2(7) . . ?
O16 S2 C140 104.2(6) . . ?
O17 S2 O18 114.0(9) . . ?
O17 S2 C140 108.8(8) . . ?
O18 S2 C140 105.2(7) . . ?
S2 C140 H14D 108.7 . . ?
S2 C140 H14E 108.7 . . ?
H14D C140 H14E 107.6 . . ?
C141 C140 S2 114.3(8) . . ?
C141 C140 H14D 108.7 . . ?
C141 C140 H14E 108.7 . . ?
O19 C141 C140 120.4(14) . . ?
O19 C141 N28 123.0(16) . . ?
N28 C141 C140 116.3(10) . . ?
C141 N28 H28 117.5 . . ?
C141 N28 C142 125.0(12) . . ?
C142 N28 H28 117.5 . . ?
N28 C142 H142 108.7 . . ?
N28 C142 C143 107.5(13) . . ?
N28 C142 C156 111.9(12) . . ?
C143 C142 H142 108.7 . . ?
C156 C142 H142 108.7 . . ?
C156 C142 C143 111.3(13) . . ?
O20 C143 C142 123.4(18) . . ?
O20 C143 O21 128.3(19) . . ?
O21 C143 C142 108.1(17) . . ?
C143 O21 C144 110.6(17) . . ?
O21 C144 H14F 110.0 . . ?
O21 C144 H14G 110.0 . . ?
H14F C144 H14G 108.4 . . ?
C145 C144 O21 108.3(18) . . ?
C145 C144 H14F 110.0 . . ?
C145 C144 H14G 110.0 . . ?
C144 C145 H14H 108.8 . . ?
C144 C145 H14I 108.8 . . ?
C144 C145 C146 114(2) . . ?
H14H C145 H14I 107.7 . . ?
C146 C145 H14H 108.8 . . ?
C146 C145 H14I 108.8 . . ?
C145 C146 H14J 109.3 . . ?
C145 C146 H14K 109.3 . . ?
H14J C146 H14K 107.9 . . ?
C147 C146 C145 112(2) . . ?
C147 C146 H14J 109.3 . . ?
C147 C146 H14K 109.3 . . ?
C146 C147 H14L 109.3 . . ?
C146 C147 H14M 109.3 . . ?
H14L C147 H14M 107.9 . . ?
C148 C147 C146 112(2) . . ?
C148 C147 H14L 109.3 . . ?
C148 C147 H14M 109.3 . . ?
C147 C148 H14N 106.3 . . ?
C147 C148 H14O 106.3 . . ?
C147 C148 C149 124(3) . . ?
H14N C148 H14O 106.4 . . ?
C149 C148 H14N 106.4 . . ?
C149 C148 H14O 106.3 . . ?
C148 C149 H14P 111.6 . . ?
C148 C149 H14Q 111.6 . . ?
C148 C149 C150 101.0(17) . . ?
H14P C149 H14Q 109.4 . . ?
C150 C149 H14P 111.6 . . ?
C150 C149 H14Q 111.6 . . ?
C149 C150 H15D 110.2 . . ?
C149 C150 H15E 110.2 . . ?
H15D C150 H15E 108.5 . . ?
C151 C150 C149 107.7(17) . . ?
C151 C150 H15D 110.2 . . ?
C151 C150 H15E 110.2 . . ?
C150 C151 H15F 110.5 . . ?
C150 C151 H15G 110.5 . . ?
C150 C151 C152 106(2) . . ?
H15F C151 H15G 108.7 . . ?
C152 C151 H15F 110.5 . . ?
C152 C151 H15G 110.5 . . ?
C151 C152 H15H 108.1 . . ?
C151 C152 H15I 108.1 . . ?
H15H C152 H15I 107.3 . . ?
C153 C152 C151 117(2) . . ?
C153 C152 H15H 108.1 . . ?
C153 C152 H15I 108.1 . . ?
C152 C153 H15J 108.2 . . ?
C152 C153 H15K 108.2 . . ?
C152 C153 C154 116(2) . . ?
H15J C153 H15K 107.4 . . ?
C154 C153 H15J 108.3 . . ?
C154 C153 H15K 108.2 . . ?
C153 C154 H15L 108.4 . . ?
C153 C154 H15M 108.4 . . ?
H15L C154 H15M 107.4 . . ?
C155 C154 C153 116(2) . . ?
C155 C154 H15L 108.4 . . ?
C155 C154 H15M 108.4 . . ?
C154 C155 H15N 109.5 . . ?
C154 C155 H15O 109.5 . . ?
C154 C155 H15P 109.5 . . ?
H15N C155 H15O 109.5 . . ?
H15N C155 H15P 109.5 . . ?
H15O C155 H15P 109.5 . . ?
C142 C156 H15Q 109.1 . . ?
C142 C156 H15R 109.1 . . ?
H15Q C156 H15R 107.8 . . ?
C157 C156 C142 112.5(11) . . ?
C157 C156 H15Q 109.1 . . ?
C157 C156 H15R 109.1 . . ?
C156 C157 H15S 108.2 . . ?
C156 C157 H15T 108.2 . . ?
C156 C157 C158 116.3(12) . . ?
H15S C157 H15T 107.4 . . ?
C158 C157 H15S 108.2 . . ?
C158 C157 H15T 108.2 . . ?
O22 C158 C157 123.5(16) . . ?
O22 C158 O23 121.6(16) . . ?
O23 C158 C157 111.6(14) . . ?
C158 O23 C159 121.1(14) . . ?
O23 C159 H15U 108.5 . . ?
O23 C159 H15V 108.5 . . ?
H15U C159 H15V 107.5 . . ?
C160 C159 O23 115.2(14) . . ?
C160 C159 H15U 108.5 . . ?
C160 C159 H15V 108.5 . . ?
C159 C160 H16A 107.2 . . ?
C159 C160 H16B 107.2 . . ?
C159 C160 C161 120(2) . . ?
H16A C160 H16B 106.9 . . ?
C161 C160 H16A 107.2 . . ?
C161 C160 H16B 107.3 . . ?
C160 C161 H16C 110.0 . . ?
C160 C161 H16D 110.0 . . ?
C160 C161 C162 109(4) . . ?
H16C C161 H16D 108.3 . . ?
C162 C161 H16C 110.0 . . ?
C162 C161 H16D 110.0 . . ?
C161 C162 H16E 106.7 . . ?
C161 C162 H16F 106.7 . . ?
C161 C162 C163 123(5) . . ?
H16E C162 H16F 106.6 . . ?
C163 C162 H16E 106.7 . . ?
C163 C162 H16F 106.7 . . ?
C162 C163 H16G 110.4 . . ?
C162 C163 H16H 110.4 . . ?
C162 C163 C164 107(3) . . ?
H16G C163 H16H 108.6 . . ?
C164 C163 H16G 110.4 . . ?
C164 C163 H16H 110.4 . . ?
C163 C164 H16I 110.0 . . ?
C163 C164 H16J 110.0 . . ?
H16I C164 H16J 108.4 . . ?
C165 C164 C163 108(3) . . ?
C165 C164 H16I 110.0 . . ?
C165 C164 H16J 110.0 . . ?
C164 C165 H16K 105.9 . . ?
C164 C165 H16L 106.0 . . ?
H16K C165 H16L 106.3 . . ?
C166 C165 C164 126(4) . . ?
C166 C165 H16K 105.8 . . ?
C166 C165 H16L 106.0 . . ?
C165 C166 H16M 107.4 . . ?
C165 C166 H16N 107.6 . . ?
H16M C166 H16N 107.0 . . ?
C167 C166 C165 119(4) . . ?
C167 C166 H16M 107.5 . . ?
C167 C166 H16N 107.5 . . ?
C166 C167 H16O 104.2 . . ?
C166 C167 H16P 104.2 . . ?
C166 C167 C168 132(4) . . ?
H16O C167 H16P 105.5 . . ?
C168 C167 H16O 104.2 . . ?
C168 C167 H16P 104.2 . . ?
C167 C168 H16Q 101.9 . . ?
C167 C168 H16R 101.9 . . ?
H16Q C168 H16R 104.7 . . ?
C169 C168 C167 140(4) . . ?
C169 C168 H16Q 101.9 . . ?
C169 C168 H16R 101.9 . . ?
C168 C169 H16S 108.8 . . ?
C168 C169 H16T 108.7 . . ?
C168 C169 C170 114(3) . . ?
H16S C169 H16T 107.6 . . ?
C170 C169 H16S 108.8 . . ?
C170 C169 H16T 108.7 . . ?
C169 C170 H17A 109.5 . . ?
C169 C170 H17B 109.5 . . ?
C169 C170 H17C 109.5 . . ?
H17A C170 H17B 109.5 . . ?
H17A C170 H17C 109.5 . . ?
H17B C170 H17C 109.5 . . ?

loop_
_geom_bond_atom_site_label_1
_geom_bond_atom_site_label_2
_geom_bond_distance
_geom_bond_site_symmetry_2
_geom_bond_publ_flag
Fe1 C1 1.874(12) . ?
Fe1 C4 1.854(14) . ?
Fe1 C5 1.857(14) . ?
Fe1 N6 2.046(11) . ?
Fe1 N8 2.042(10) . ?
Fe1 N10 2.040(10) . ?
Co1 N1 1.885(10) . ?
Co1 N2 1.931(13) . ?
Co1 N12 1.942(10) . ?
Co1 N14 1.921(10) . ?
Co1 N13 1.933(11) . ?
Co1 N15 1.931(9) . ?
Fe2 C2 1.916(13) . ?
Fe2 C3 1.868(13) . ?
Fe2 C57 1.919(12) . ?
Fe2 N17 2.083(10) . ?
Fe2 N19 2.044(11) . ?
Fe2 N21 2.016(11) . ?
Co2 N3 1.919(10) . ?
Co2 N4 1.884(10) . ?
Co2 N23 1.935(10) . ?
Co2 N24 1.941(10) . ?
Co2 N25 1.939(10) . ?
Co2 N26 1.903(10) . ?
C1 N1 1.181(13) . ?
N2 C2 1.108(14) . ?
C3 N3 1.156(13) . ?
N4 C4 1.215(15) . ?
C5 N5 1.165(16) . ?
N6 N7 1.380(14) . ?
N6 C8 1.344(16) . ?
N7 C6 1.277(17) . ?
N7 B1 1.53(2) . ?
C6 C7 1.43(2) . ?
C6 C9 1.54(2) . ?
C7 H7 0.9500 . ?
C7 C8 1.407(17) . ?
C8 C10 1.517(19) . ?
C9 H9A 0.9800 . ?
C9 H9B 0.9800 . ?
C9 H9C 0.9800 . ?
C10 H10A 0.9800 . ?
C10 H10B 0.9800 . ?
C10 H10C 0.9800 . ?
N8 N9 1.366(14) . ?
N8 C13 1.356(15) . ?
N9 C11 1.402(16) . ?
N9 B1 1.532(18) . ?
C11 C12 1.43(2) . ?
C11 C15 1.43(2) . ?
C12 H12 0.9500 . ?
C12 C13 1.362(19) . ?
C13 C14 1.472(18) . ?
C14 H14A 0.9800 . ?
C14 H14B 0.9800 . ?
C14 H14C 0.9800 . ?
C15 H15A 0.9800 . ?
C15 H15B 0.9800 . ?
C15 H15C 0.9800 . ?
N10 N11 1.362(14) . ?
N10 C18 1.329(15) . ?
N11 C16 1.357(17) . ?
N11 B1 1.569(19) . ?
C16 C17 1.30(2) . ?
C16 C20 1.564(19) . ?
C17 H17 0.9500 . ?
C17 C18 1.378(18) . ?
C18 C19 1.511(18) . ?
C19 H19A 0.9800 . ?
C19 H19B 0.9800 . ?
C19 H19C 0.9800 . ?
C20 H20A 0.9800 . ?
C20 H20B 0.9800 . ?
C20 H20C 0.9800 . ?
B1 H1 1.0000 . ?
N12 C21 1.300(16) . ?
N12 C25 1.359(15) . ?
N14 C39 1.327(15) . ?
N14 C43 1.323(14) . ?
C21 C22 1.460(16) . ?
C21 C34 1.427(17) . ?
C22 H22 0.9500 . ?
C22 C23 1.368(18) . ?
C23 C24 1.365(19) . ?
C23 C26 1.560(19) . ?
C24 H24 0.9500 . ?
C24 C25 1.402(18) . ?
C25 H25 0.9500 . ?
C26 C27 1.507(19) . ?
C26 C28 1.47(2) . ?
C26 C29 1.56(2) . ?
C27 H27A 0.9800 . ?
C27 H27B 0.9800 . ?
C27 H27C 0.9800 . ?
C28 H28A 0.9800 . ?
C28 H28B 0.9800 . ?
C28 H28C 0.9800 . ?
C29 H29A 0.9800 . ?
C29 H29B 0.9800 . ?
C29 H29C 0.9800 . ?
N13 C30 1.344(15) . ?
N13 C34 1.341(15) . ?
C30 H30 0.9500 . ?
C30 C31 1.425(18) . ?
C31 H31 0.9500 . ?
C31 C32 1.396(19) . ?
C32 C33 1.350(19) . ?
C32 C35 1.51(2) . ?
C33 H33 0.9500 . ?
C33 C34 1.381(17) . ?
C35 C36 1.39(2) . ?
C35 C37 1.55(2) . ?
C35 C38 1.56(2) . ?
C36 H36A 0.9800 . ?
C36 H36B 0.9800 . ?
C36 H36C 0.9800 . ?
C37 H37A 0.9800 . ?
C37 H37B 0.9800 . ?
C37 H37C 0.9800 . ?
C38 H38A 0.9800 . ?
C38 H38B 0.9800 . ?
C38 H38C 0.9800 . ?
C39 H39 0.9500 . ?
C39 C40 1.381(18) . ?
C40 H40 0.9500 . ?
C40 C41 1.380(18) . ?
C41 C42 1.45(2) . ?
C41 C44 1.568(18) . ?
C42 H42 0.9500 . ?
C42 C43 1.327(17) . ?
C43 C48 1.473(17) . ?
C44 C45 1.501(15) . ?
C44 C46 1.542(16) . ?
C44 C47 1.517(16) . ?
C45 H45A 0.9800 . ?
C45 H45B 0.9800 . ?
C45 H45C 0.9800 . ?
C46 H46A 0.9800 . ?
C46 H46B 0.9800 . ?
C46 H46C 0.9800 . ?
C47 H47A 0.9800 . ?
C47 H47B 0.9800 . ?
C47 H47C 0.9800 . ?
N15 C48 1.330(15) . ?
N15 C52 1.372(15) . ?
C48 C49 1.410(16) . ?
C49 H49 0.9500 . ?
C49 C50 1.391(19) . ?
C50 C51 1.383(18) . ?
C50 C53 1.568(17) . ?
C51 H51 0.9500 . ?
C51 C52 1.340(16) . ?
C52 H52 0.9500 . ?
C53 C54 1.39(2) . ?
C53 C55 1.62(2) . ?
C53 C56 1.51(2) . ?
C54 H54A 0.9800 . ?
C54 H54B 0.9800 . ?
C54 H54C 0.9800 . ?
C55 H55A 0.9800 . ?
C55 H55B 0.9800 . ?
C55 H55C 0.9800 . ?
C56 H56A 0.9800 . ?
C56 H56B 0.9800 . ?
C56 H56C 0.9800 . ?
C57 N16 1.157(15) . ?
N17 N18 1.357(15) . ?
N17 C60 1.349(15) . ?
N18 C58 1.442(17) . ?
N18 B2 1.531(18) . ?
C58 C59 1.31(2) . ?
C58 C62 1.48(2) . ?
C59 H59 0.9500 . ?
C59 C60 1.379(18) . ?
C60 C61 1.470(17) . ?
C61 H61A 0.9800 . ?
C61 H61B 0.9800 . ?
C61 H61C 0.9800 . ?
C62 H62A 0.9800 . ?
C62 H62B 0.9800 . ?
C62 H62C 0.9800 . ?
N19 N20 1.402(15) . ?
N19 C65 1.318(17) . ?
N20 C63 1.289(17) . ?
N20 B2 1.532(19) . ?
C63 C64 1.30(2) . ?
C63 C67 1.58(2) . ?
C64 H64 0.9500 . ?
C64 C65 1.413(19) . ?
C65 C66 1.500(19) . ?
C66 H66A 0.9800 . ?
C66 H66B 0.9800 . ?
C66 H66C 0.9800 . ?
C67 H67A 0.9800 . ?
C67 H67B 0.9800 . ?
C67 H67C 0.9800 . ?
N21 N22 1.398(15) . ?
N21 C70 1.332(16) . ?
N22 C68 1.351(17) . ?
N22 B2 1.517(17) . ?
C68 C69 1.439(19) . ?
C68 C72 1.45(2) . ?
C69 H69 0.9500 . ?
C69 C70 1.416(19) . ?
C70 C71 1.472(18) . ?
C71 H71A 0.9800 . ?
C71 H71B 0.9800 . ?
C71 H71C 0.9800 . ?
C72 H72A 0.9800 . ?
C72 H72B 0.9800 . ?
C72 H72C 0.9800 . ?
B2 H2 1.0000 . ?
N23 C73 1.340(16) . ?
N23 C77 1.396(15) . ?
C73 H73 0.9500 . ?
C73 C74 1.357(18) . ?
C74 H74 0.9500 . ?
C74 C75 1.423(18) . ?
C75 C76 1.422(17) . ?
C75 C78 1.502(17) . ?
C76 H76 0.9500 . ?
C76 C77 1.301(18) . ?
C77 C82 1.518(17) . ?
C78 C79 1.53(2) . ?
C78 C80 1.51(2) . ?
C78 C81 1.577(19) . ?
C79 H79A 0.9800 . ?
C79 H79B 0.9800 . ?
C79 H79C 0.9800 . ?
C80 H80A 0.9800 . ?
C80 H80B 0.9800 . ?
C80 H80C 0.9800 . ?
C81 H81A 0.9800 . ?
C81 H81B 0.9800 . ?
C81 H81C 0.9800 . ?
N24 C82 1.370(16) . ?
N24 C86 1.355(15) . ?
C82 C83 1.370(17) . ?
C83 H83 0.9500 . ?
C83 C84 1.439(17) . ?
C84 C85 1.371(19) . ?
C84 C87 1.56(2) . ?
C85 H85 0.9500 . ?
C85 C86 1.340(18) . ?
C86 H86 0.9500 . ?
C87 C88 1.494(19) . ?
C87 C89 1.53(2) . ?
C87 C90 1.67(2) . ?
C88 H88A 0.9800 . ?
C88 H88B 0.9800 . ?
C88 H88C 0.9800 . ?
C89 H89A 0.9800 . ?
C89 H89B 0.9800 . ?
C89 H89C 0.9800 . ?
C90 H90A 0.9800 . ?
C90 H90B 0.9800 . ?
C90 H90C 0.9800 . ?
N25 C91 1.353(15) . ?
N25 C95 1.381(16) . ?
C91 H91 0.9500 . ?
C91 C92 1.369(17) . ?
C92 H92 0.9500 . ?
C92 C93 1.36(2) . ?
C93 C94 1.41(2) . ?
C93 C96 1.53(2) . ?
C94 H94 0.9500 . ?
C94 C95 1.391(17) . ?
C95 C104 1.502(17) . ?
C96 C97 1.48(3) . ?
C96 C98 1.71(3) . ?
C96 C99 1.46(2) . ?
C97 H97A 0.9800 . ?
C97 H97B 0.9800 . ?
C97 H97C 0.9800 . ?
C98 H98A 0.9800 . ?
C98 H98B 0.9800 . ?
C98 H98C 0.9800 . ?
C99 H99A 0.9800 . ?
C99 H99B 0.9800 . ?
C99 H99C 0.9800 . ?
N26 C100 1.310(15) . ?
N26 C104 1.407(16) . ?
O2A O2B 1.56(4) . ?
S1 O8 1.390(17) . ?
S1 O9 1.56(2) . ?
S1 O10 1.374(14) . ?
S1 C109 1.74(2) . ?
C100 H100 0.9500 . ?
C100 C101 1.401(16) . ?
C101 H101 0.9500 . ?
C101 C102 1.40(2) . ?
C102 C103 1.397(19) . ?
C102 C105 1.485(19) . ?
C103 H103 0.9500 . ?
C103 C104 1.351(17) . ?
C105 C106 1.62(3) . ?
C105 C107 1.37(2) . ?
C105 C108 1.65(3) . ?
C106 H10D 0.9800 . ?
C106 H10E 0.9800 . ?
C106 H10F 0.9800 . ?
C107 H10G 0.9800 . ?
C107 H10H 0.9800 . ?
C107 H10I 0.9800 . ?
C108 H10J 0.9800 . ?
C108 H10K 0.9800 . ?
C108 H10L 0.9800 . ?
C109 H10M 0.9900 . ?
C109 H10N 0.9900 . ?
C109 C110 1.55(2) . ?
C110 O11 1.25(2) . ?
C110 N27 1.36(2) . ?
N27 H27 0.8800 . ?
N27 C111 1.66(4) . ?
C111 H111 1.0000 . ?
C111 C112 1.43(4) . ?
C111 C125 1.60(2) . ?
C112 O12 1.26(2) . ?
C112 O13 1.27(4) . ?
O13 C113 1.50(2) . ?
C113 H11A 0.9900 . ?
C113 H11B 0.9900 . ?
C113 C114 1.49(2) . ?
C114 H11C 0.9900 . ?
C114 H11D 0.9900 . ?
C114 C115 1.56(3) . ?
C115 H11E 0.9900 . ?
C115 H11F 0.9900 . ?
C115 C116 1.54(2) . ?
C116 H11G 0.9900 . ?
C116 H11H 0.9900 . ?
C116 C117 1.45(2) . ?
C117 H11I 0.9900 . ?
C117 H11J 0.9900 . ?
C117 C118 1.49(2) . ?
C118 H143 0.9900 . ?
C118 H144 0.9900 . ?
C118 C119 1.51(2) . ?
C119 H11K 0.9900 . ?
C119 H11L 0.9900 . ?
C119 C120 1.56(2) . ?
C120 H12A 0.9900 . ?
C120 H12B 0.9900 . ?
C120 C121 1.46(2) . ?
C121 H12C 0.9900 . ?
C121 H12D 0.9900 . ?
C121 C122 1.59(2) . ?
C122 H12E 0.9900 . ?
C122 H12F 0.9900 . ?
C122 C123 1.57(2) . ?
C123 H12G 0.9900 . ?
C123 H12H 0.9900 . ?
C123 C124 1.47(2) . ?
C124 H12I 0.9800 . ?
C124 H12J 0.9800 . ?
C124 H12K 0.9800 . ?
C125 H12L 0.9900 . ?
C125 H12M 0.9900 . ?
C125 C126 1.53(4) . ?
C126 H12N 0.9900 . ?
C126 H12O 0.9900 . ?
C126 C127 1.50(4) . ?
C127 O14 1.27(3) . ?
C127 O15 1.34(2) . ?
O15 C128 1.47(2) . ?
C128 H12P 0.9900 . ?
C128 H12Q 0.9900 . ?
C128 C129 1.49(2) . ?
C129 H12R 0.9900 . ?
C129 H12S 0.9900 . ?
C129 C130 1.53(2) . ?
C130 H13A 0.9900 . ?
C130 H13B 0.9900 . ?
C130 C131 1.50(2) . ?
C131 H13C 0.9900 . ?
C131 H13D 0.9900 . ?
C131 C132 1.52(2) . ?
C132 H13E 0.9900 . ?
C132 H13F 0.9900 . ?
C132 C133 1.52(2) . ?
C133 H13G 0.9900 . ?
C133 H13H 0.9900 . ?
C133 C134 1.52(2) . ?
C134 H13I 0.9900 . ?
C134 H13J 0.9900 . ?
C134 C135 1.58(2) . ?
C135 H13K 0.9900 . ?
C135 H13L 0.9900 . ?
C135 C136 1.48(2) . ?
C136 H13M 0.9900 . ?
C136 H13N 0.9900 . ?
C136 C137 1.459(19) . ?
C137 H13O 0.9900 . ?
C137 H13P 0.9900 . ?
C137 C138 1.50(3) . ?
C138 H13Q 0.9900 . ?
C138 H13R 0.9900 . ?
C138 C139 1.51(3) . ?
C139 H13S 0.9800 . ?
C139 H13T 0.9800 . ?
C139 H13U 0.9800 . ?
O16 S2 1.423(10) . ?
O17 S2 1.488(14) . ?
O18 S2 1.514(11) . ?
S2 C140 1.819(12) . ?
C140 H14D 0.9900 . ?
C140 H14E 0.9900 . ?
C140 C141 1.475(19) . ?
C141 O19 1.265(14) . ?
C141 N28 1.303(17) . ?
N28 H28 0.8800 . ?
N28 C142 1.446(18) . ?
C142 H142 1.0000 . ?
C142 C143 1.59(2) . ?
C142 C156 1.542(18) . ?
C143 O20 1.18(2) . ?
C143 O21 1.40(2) . ?
O21 C144 1.545(19) . ?
C144 H14F 0.9900 . ?
C144 H14G 0.9900 . ?
C144 C145 1.52(2) . ?
C145 H14H 0.9900 . ?
C145 H14I 0.9900 . ?
C145 C146 1.52(2) . ?
C146 H14J 0.9900 . ?
C146 H14K 0.9900 . ?
C146 C147 1.51(2) . ?
C147 H14L 0.9900 . ?
C147 H14M 0.9900 . ?
C147 C148 1.401(19) . ?
C148 H14N 0.9900 . ?
C148 H14O 0.9900 . ?
C148 C149 1.51(2) . ?
C149 H14P 0.9900 . ?
C149 H14Q 0.9900 . ?
C149 C150 1.61(2) . ?
C150 H15D 0.9900 . ?
C150 H15E 0.9900 . ?
C150 C151 1.56(2) . ?
C151 H15F 0.9900 . ?
C151 H15G 0.9900 . ?
C151 C152 1.57(2) . ?
C152 H15H 0.9900 . ?
C152 H15I 0.9900 . ?
C152 C153 1.43(2) . ?
C153 H15J 0.9900 . ?
C153 H15K 0.9900 . ?
C153 C154 1.52(2) . ?
C154 H15L 0.9900 . ?
C154 H15M 0.9900 . ?
C154 C155 1.51(2) . ?
C155 H15N 0.9800 . ?
C155 H15O 0.9800 . ?
C155 H15P 0.9800 . ?
C156 H15Q 0.9900 . ?
C156 H15R 0.9900 . ?
C156 C157 1.508(17) . ?
C157 H15S 0.9900 . ?
C157 H15T 0.9900 . ?
C157 C158 1.516(19) . ?
C158 O22 1.187(19) . ?
C158 O23 1.266(19) . ?
O23 C159 1.439(16) . ?
C159 H15U 0.9900 . ?
C159 H15V 0.9900 . ?
C159 C160 1.39(2) . ?
C160 H16A 0.9900 . ?
C160 H16B 0.9900 . ?
C160 C161 1.42(4) . ?
C161 H16C 0.9900 . ?
C161 H16D 0.9900 . ?
C161 C162 1.46(5) . ?
C162 H16E 0.9900 . ?
C162 H16F 0.9900 . ?
C162 C163 1.53(2) . ?
C163 H16G 0.9900 . ?
C163 H16H 0.9900 . ?
C163 C164 1.58(3) . ?
C164 H16I 0.9900 . ?
C164 H16J 0.9900 . ?
C164 C165 1.53(2) . ?
C165 H16K 0.9900 . ?
C165 H16L 0.9900 . ?
C165 C166 1.52(3) . ?
C166 H16M 0.9900 . ?
C166 H16N 0.9900 . ?
C166 C167 1.49(3) . ?
C167 H16O 0.9900 . ?
C167 H16P 0.9900 . ?
C167 C168 1.54(2) . ?
C168 H16Q 0.9900 . ?
C168 H16R 0.9900 . ?
C168 C169 1.52(5) . ?
C169 H16S 0.9900 . ?
C169 H16T 0.9900 . ?
C169 C170 1.56(3) . ?
C170 H17A 0.9800 . ?
C170 H17B 0.9800 . ?
C170 H17C 0.9800 . ?

loop_
_geom_hbond_atom_site_label_D
_geom_hbond_atom_site_label_H
_geom_hbond_atom_site_label_A
_geom_hbond_distance_DH
_geom_hbond_distance_HA
_geom_hbond_distance_DA
_geom_hbond_angle_DHA
_geom_hbond_site_symmetry_A
N27 H27 O9 0.88 1.97 2.56(4) 123.3 .
N28 H28 O16 0.88 2.10 2.845(15) 141.2 .

loop_
_geom_torsion_atom_site_label_1
_geom_torsion_atom_site_label_2
_geom_torsion_atom_site_label_3
_geom_torsion_atom_site_label_4
_geom_torsion
_geom_torsion_site_symmetry_1
_geom_torsion_site_symmetry_2
_geom_torsion_site_symmetry_3
_geom_torsion_site_symmetry_4
_geom_torsion_publ_flag
Fe1 N6 N7 C6 -179.1(9) . . . . ?
Fe1 N6 N7 B1 5.7(15) . . . . ?
Fe1 N6 C8 C7 177.4(9) . . . . ?
Fe1 N6 C8 C10 2(2) . . . . ?
Fe1 N8 N9 C11 178.7(9) . . . . ?
Fe1 N8 N9 B1 -4.3(16) . . . . ?
Fe1 N8 C13 C12 -178.2(9) . . . . ?
Fe1 N8 C13 C14 5(2) . . . . ?
Fe1 N10 N11 C16 -173.1(9) . . . . ?
Fe1 N10 N11 B1 13.5(15) . . . . ?
Fe1 N10 C18 C17 170.5(10) . . . . ?
Fe1 N10 C18 C19 -19.3(19) . . . . ?
Co1 N12 C21 C22 175.4(8) . . . . ?
Co1 N12 C21 C34 -4.1(13) . . . . ?
Co1 N12 C25 C24 -178.1(10) . . . . ?
Co1 N14 C39 C40 -175.2(10) . . . . ?
Co1 N14 C43 C42 177.4(11) . . . . ?
Co1 N14 C43 C48 0.7(13) . . . . ?
Co1 N13 C30 C31 173.1(8) . . . . ?
Co1 N13 C34 C21 5.3(13) . . . . ?
Co1 N13 C34 C33 -175.8(9) . . . . ?
Co1 N15 C48 C43 2.0(14) . . . . ?
Co1 N15 C48 C49 -179.8(9) . . . . ?
Co1 N15 C52 C51 179.6(10) . . . . ?
Fe2 N17 N18 C58 173.7(8) . . . . ?
Fe2 N17 N18 B2 -4.8(13) . . . . ?
Fe2 N17 C60 C59 -174.9(9) . . . . ?
Fe2 N17 C60 C61 1.8(19) . . . . ?
Fe2 N19 N20 C63 -179.5(8) . . . . ?
Fe2 N19 N20 B2 -1.9(13) . . . . ?
Fe2 N19 C65 C64 179.9(10) . . . . ?
Fe2 N19 C65 C66 1(2) . . . . ?
Fe2 N21 N22 C68 172.8(10) . . . . ?
Fe2 N21 N22 B2 -11.6(15) . . . . ?
Fe2 N21 C70 C69 -172.7(10) . . . . ?
Fe2 N21 C70 C71 5(2) . . . . ?
Co2 N23 C73 C74 176.5(9) . . . . ?
Co2 N23 C77 C76 -178.1(11) . . . . ?
Co2 N23 C77 C82 3.0(12) . . . . ?
Co2 N24 C82 C77 -6.4(13) . . . . ?
Co2 N24 C82 C83 172.6(10) . . . . ?
Co2 N24 C86 C85 -171.3(10) . . . . ?
Co2 N25 C91 C92 178.6(10) . . . . ?
Co2 N25 C95 C94 -179.5(11) . . . . ?
Co2 N25 C95 C104 1.1(15) . . . . ?
Co2 N26 C100 C101 -178.4(10) . . . . ?
Co2 N26 C104 C95 5.1(14) . . . . ?
Co2 N26 C104 C103 178.7(11) . . . . ?
C1 Fe1 C4 N4 -41(4) . . . . ?
N2 Co1 N1 C1 172(4) . . . . ?
C5 Fe1 C4 N4 51(4) . . . . ?
N6 N7 C6 C7 1.6(16) . . . . ?
N6 N7 C6 C9 178.9(12) . . . . ?
N6 N7 B1 N9 -61.0(15) . . . . ?
N6 N7 B1 N11 53.1(15) . . . . ?
N7 N6 C8 C7 -0.8(14) . . . . ?
N7 N6 C8 C10 -176.1(11) . . . . ?
N7 C6 C7 C8 -2.0(16) . . . . ?
C6 N7 B1 N9 124.8(15) . . . . ?
C6 N7 B1 N11 -121.1(15) . . . . ?
C6 C7 C8 N6 1.7(15) . . . . ?
C6 C7 C8 C10 177.0(12) . . . . ?
C8 N6 N7 C6 -0.5(15) . . . . ?
C8 N6 N7 B1 -175.7(11) . . . . ?
C9 C6 C7 C8 -179.2(13) . . . . ?
N8 Fe1 C4 N4 142(4) . . . . ?
N8 N9 C11 C12 -1.5(17) . . . . ?
N8 N9 C11 C15 -176.5(15) . . . . ?
N8 N9 B1 N7 61.8(16) . . . . ?
N8 N9 B1 N11 -53.1(17) . . . . ?
N9 N8 C13 C12 -4.9(15) . . . . ?
N9 N8 C13 C14 178.7(12) . . . . ?
N9 C11 C12 C13 -1.5(18) . . . . ?
C11 N9 B1 N7 -121.7(15) . . . . ?
C11 N9 B1 N11 123.4(15) . . . . ?
C11 C12 C13 N8 4.0(17) . . . . ?
C11 C12 C13 C14 -179.7(14) . . . . ?
C13 N8 N9 C11 4.0(15) . . . . ?
C13 N8 N9 B1 -179.0(12) . . . . ?
C15 C11 C12 C13 172.7(19) . . . . ?
N10 Fe1 C4 N4 -132(4) . . . . ?
N10 N11 C16 C17 0.9(18) . . . . ?
N10 N11 C16 C20 -179.9(14) . . . . ?
N10 N11 B1 N7 -66.5(15) . . . . ?
N10 N11 B1 N9 47.4(16) . . . . ?
N11 N10 C18 C17 0.7(15) . . . . ?
N11 N10 C18 C19 170.9(11) . . . . ?
N11 C16 C17 C18 -0.5(19) . . . . ?
C16 N11 B1 N7 122.0(16) . . . . ?
C16 N11 B1 N9 -124.1(16) . . . . ?
C16 C17 C18 N10 -0.1(18) . . . . ?
C16 C17 C18 C19 -169.6(14) . . . . ?
C18 N10 N11 C16 -0.9(14) . . . . ?
C18 N10 N11 B1 -174.4(12) . . . . ?
C20 C16 C17 C18 -179.5(17) . . . . ?
B1 N7 C6 C7 176.1(13) . . . . ?
B1 N7 C6 C9 -7(2) . . . . ?
B1 N9 C11 C12 -178.3(14) . . . . ?
B1 N9 C11 C15 7(3) . . . . ?
B1 N11 C16 C17 173.3(15) . . . . ?
B1 N11 C16 C20 -8(2) . . . . ?
N12 Co1 N1 C1 78(4) . . . . ?
N12 C21 C22 C23 2.8(17) . . . . ?
N12 C21 C34 N13 -0.7(15) . . . . ?
N12 C21 C34 C33 -179.6(12) . . . . ?
N14 Co1 N1 C1 -99(4) . . . . ?
N14 C39 C40 C41 -1(2) . . . . ?
N14 C43 C48 N15 -1.8(15) . . . . ?
N14 C43 C48 C49 -179.8(12) . . . . ?
C21 N12 C25 C24 -1.5(19) . . . . ?
C21 C22 C23 C24 -0.8(18) . . . . ?
C21 C22 C23 C26 -179.6(11) . . . . ?
C22 C21 C34 N13 179.8(10) . . . . ?
C22 C21 C34 C33 1.0(19) . . . . ?
C22 C23 C24 C25 -2(2) . . . . ?
C22 C23 C26 C27 -119.8(15) . . . . ?
C22 C23 C26 C28 120.7(15) . . . . ?
C22 C23 C26 C29 -0.8(18) . . . . ?
C23 C24 C25 N12 4(2) . . . . ?
C24 C23 C26 C27 61.4(17) . . . . ?
C24 C23 C26 C28 -58.1(17) . . . . ?
C24 C23 C26 C29 -179.6(12) . . . . ?
C25 N12 C21 C22 -1.5(17) . . . . ?
C25 N12 C21 C34 179.0(11) . . . . ?
C26 C23 C24 C25 176.6(12) . . . . ?
N13 Co1 N1 C1 -3(4) . . . . ?
N13 C30 C31 C32 -0.6(18) . . . . ?
C30 N13 C34 C21 -180.0(11) . . . . ?
C30 N13 C34 C33 -1.0(17) . . . . ?
C30 C31 C32 C33 4.3(19) . . . . ?
C30 C31 C32 C35 -177.4(13) . . . . ?
C31 C32 C33 C34 -7(2) . . . . ?
C31 C32 C35 C36 2(2) . . . . ?
C31 C32 C35 C37 -122.8(15) . . . . ?
C31 C32 C35 C38 126.4(14) . . . . ?
C32 C33 C34 C21 -175.9(13) . . . . ?
C32 C33 C34 N13 5(2) . . . . ?
C33 C32 C35 C36 -179.9(17) . . . . ?
C33 C32 C35 C37 55(2) . . . . ?
C33 C32 C35 C38 -56(2) . . . . ?
C34 C21 C22 C23 -177.8(11) . . . . ?
C34 N13 C30 C31 -1.1(17) . . . . ?
C35 C32 C33 C34 175.1(14) . . . . ?
C39 N14 C43 C42 4.1(19) . . . . ?
C39 N14 C43 C48 -172.6(10) . . . . ?
C39 C40 C41 C42 3(2) . . . . ?
C39 C40 C41 C44 -169.4(13) . . . . ?
C40 C41 C42 C43 -1(2) . . . . ?
C40 C41 C44 C45 -150.1(15) . . . . ?
C40 C41 C44 C46 -20(2) . . . . ?
C40 C41 C44 C47 92.2(17) . . . . ?
C41 C42 C43 N14 -2(2) . . . . ?
C41 C42 C43 C48 174.1(13) . . . . ?
C42 C41 C44 C45 38.4(18) . . . . ?
C42 C41 C44 C46 168.2(14) . . . . ?
C42 C41 C44 C47 -79.3(17) . . . . ?
C42 C43 C48 N15 -178.4(13) . . . . ?
C42 C43 C48 C49 4(2) . . . . ?
C43 N14 C39 C40 -2.7(19) . . . . ?
C43 C48 C49 C50 -179.9(12) . . . . ?
C44 C41 C42 C43 171.0(13) . . . . ?
N15 C48 C49 C50 2(2) . . . . ?
C48 N15 C52 C51 4(2) . . . . ?
C48 C49 C50 C51 -1(2) . . . . ?
C48 C49 C50 C53 176.3(13) . . . . ?
C49 C50 C51 C52 1(2) . . . . ?
C49 C50 C53 C54 -103.8(19) . . . . ?
C49 C50 C53 C55 14(2) . . . . ?
C49 C50 C53 C56 128.7(16) . . . . ?
C50 C51 C52 N15 -2(2) . . . . ?
C51 C50 C53 C54 73.2(19) . . . . ?
C51 C50 C53 C55 -169.2(13) . . . . ?
C51 C50 C53 C56 -54.3(18) . . . . ?
C52 N15 C48 C43 178.3(11) . . . . ?
C52 N15 C48 C49 -3.5(18) . . . . ?
C53 C50 C51 C52 -176.5(12) . . . . ?
N17 N18 C58 C59 3.3(15) . . . . ?
N17 N18 C58 C62 -175.8(12) . . . . ?
N17 N18 B2 N20 63.6(14) . . . . ?
N17 N18 B2 N22 -57.9(14) . . . . ?
N18 N17 C60 C59 -1.2(14) . . . . ?
N18 N17 C60 C61 175.6(11) . . . . ?
N18 C58 C59 C60 -4.0(17) . . . . ?
C58 N18 B2 N20 -114.5(15) . . . . ?
C58 N18 B2 N22 124.1(14) . . . . ?
C58 C59 C60 N17 3.4(17) . . . . ?
C58 C59 C60 C61 -173.2(13) . . . . ?
C60 N17 N18 C58 -1.3(13) . . . . ?
C60 N17 N18 B2 -179.8(10) . . . . ?
C62 C58 C59 C60 174.8(17) . . . . ?
N19 N20 C63 C64 -2.2(16) . . . . ?
N19 N20 C63 C67 -178.1(12) . . . . ?
N19 N20 B2 N18 -59.2(14) . . . . ?
N19 N20 B2 N22 60.2(14) . . . . ?
N20 N19 C65 C64 -5.3(15) . . . . ?
N20 N19 C65 C66 176.0(12) . . . . ?
N20 C63 C64 C65 -1.0(17) . . . . ?
C63 N20 B2 N18 117.5(16) . . . . ?
C63 N20 B2 N22 -123.0(16) . . . . ?
C63 C64 C65 N19 4.1(17) . . . . ?
C63 C64 C65 C66 -177.3(14) . . . . ?
C65 N19 N20 C63 4.6(14) . . . . ?
C65 N19 N20 B2 -177.8(11) . . . . ?
C67 C63 C64 C65 174.6(14) . . . . ?
N21 N22 C68 C69 3.1(16) . . . . ?
N21 N22 C68 C72 -177.4(14) . . . . ?
N21 N22 B2 N18 68.3(15) . . . . ?
N21 N22 B2 N20 -52.6(15) . . . . ?
N22 N21 C70 C69 4.8(16) . . . . ?
N22 N21 C70 C71 -177.6(13) . . . . ?
N22 C68 C69 C70 -0.1(17) . . . . ?
C68 N22 B2 N18 -116.9(15) . . . . ?
C68 N22 B2 N20 122.1(15) . . . . ?
C68 C69 C70 N21 -3.1(17) . . . . ?
C68 C69 C70 C71 179.4(14) . . . . ?
C70 N21 N22 C68 -5.2(16) . . . . ?
C70 N21 N22 B2 170.4(12) . . . . ?
C72 C68 C69 C70 -179.5(16) . . . . ?
B2 N18 C58 C59 -178.5(13) . . . . ?
B2 N18 C58 C62 2(2) . . . . ?
B2 N20 C63 C64 -179.2(14) . . . . ?
B2 N20 C63 C67 5(2) . . . . ?
B2 N22 C68 C69 -171.8(13) . . . . ?
B2 N22 C68 C72 8(3) . . . . ?
N23 C73 C74 C75 0.2(19) . . . . ?
N23 C77 C82 N24 2.3(15) . . . . ?
N23 C77 C82 C83 -176.8(11) . . . . ?
C73 N23 C77 C76 -0.1(18) . . . . ?
C73 N23 C77 C82 -179.1(10) . . . . ?
C73 C74 C75 C76 1.9(18) . . . . ?
C73 C74 C75 C78 178.3(12) . . . . ?
C74 C75 C76 C77 -3.2(19) . . . . ?
C74 C75 C78 C79 -59.9(17) . . . . ?
C74 C75 C78 C80 -180.0(14) . . . . ?
C74 C75 C78 C81 59.5(16) . . . . ?
C75 C76 C77 N23 2(2) . . . . ?
C75 C76 C77 C82 -178.8(12) . . . . ?
C76 C75 C78 C79 116.2(15) . . . . ?
C76 C75 C78 C80 -4(2) . . . . ?
C76 C75 C78 C81 -124.4(14) . . . . ?
C76 C77 C82 N24 -176.7(12) . . . . ?
C76 C77 C82 C83 4(2) . . . . ?
C77 N23 C73 C74 -1.2(17) . . . . ?
C77 C82 C83 C84 -179.2(12) . . . . ?
C78 C75 C76 C77 -179.5(12) . . . . ?
N24 C82 C83 C84 1.8(19) . . . . ?
C82 N24 C86 C85 2.2(17) . . . . ?
C82 C83 C84 C85 -2.3(19) . . . . ?
C82 C83 C84 C87 -178.5(11) . . . . ?
C83 C84 C85 C86 2.7(19) . . . . ?
C83 C84 C87 C88 61.3(16) . . . . ?
C83 C84 C87 C89 -65.2(16) . . . . ?
C83 C84 C87 C90 175.8(12) . . . . ?
C84 C85 C86 N24 -2.8(19) . . . . ?
C85 C84 C87 C88 -114.5(16) . . . . ?
C85 C84 C87 C89 119.0(15) . . . . ?
C85 C84 C87 C90 0.0(19) . . . . ?
C86 N24 C82 C77 179.2(10) . . . . ?
C86 N24 C82 C83 -1.8(17) . . . . ?
C87 C84 C85 C86 178.3(13) . . . . ?
N25 C91 C92 C93 0(2) . . . . ?
N25 C95 C104 N26 -4.0(17) . . . . ?
N25 C95 C104 C103 -177.4(13) . . . . ?
C91 N25 C95 C94 -1(2) . . . . ?
C91 N25 C95 C104 179.7(11) . . . . ?
C91 C92 C93 C94 1(2) . . . . ?
C91 C92 C93 C96 -169.8(14) . . . . ?
C92 C93 C94 C95 -2(2) . . . . ?
C92 C93 C96 C97 148.3(18) . . . . ?
C92 C93 C96 C98 -111.2(19) . . . . ?
C92 C93 C96 C99 12(2) . . . . ?
C93 C94 C95 N25 2(2) . . . . ?
C93 C94 C95 C104 -178.9(14) . . . . ?
C94 C93 C96 C97 -22(2) . . . . ?
C94 C93 C96 C98 78(2) . . . . ?
C94 C93 C96 C99 -158.2(18) . . . . ?
C94 C95 C104 N26 176.7(14) . . . . ?
C94 C95 C104 C103 3(2) . . . . ?
C95 N25 C91 C92 0.2(19) . . . . ?
C96 C93 C94 C95 168.8(14) . . . . ?
N26 C100 C101 C102 0(2) . . . . ?
S1 C109 C110 O11 157(3) . . . . ?
S1 C109 C110 N27 9(5) . . . . ?
O8 S1 C109 C110 153(2) . . . . ?
O9 S1 C109 C110 23(2) . . . . ?
O10 S1 C109 C110 -89(2) . . . . ?
C100 N26 C104 C95 -176.2(11) . . . . ?
C100 N26 C104 C103 -3(2) . . . . ?
C100 C101 C102 C103 -3(2) . . . . ?
C100 C101 C102 C105 -179.1(15) . . . . ?
C101 C102 C103 C104 3(2) . . . . ?
C101 C102 C105 C106 30(2) . . . . ?
C101 C102 C105 C107 155.0(18) . . . . ?
C101 C102 C105 C108 -75(2) . . . . ?
C102 C103 C104 C95 172.0(13) . . . . ?
C102 C103 C104 N26 -1(2) . . . . ?
C103 C102 C105 C106 -145.4(16) . . . . ?
C103 C102 C105 C107 -21(3) . . . . ?
C103 C102 C105 C108 108.9(18) . . . . ?
C104 N26 C100 C101 3.0(19) . . . . ?
C105 C102 C103 C104 179.5(15) . . . . ?
C109 C110 N27 C111 141(4) . . . . ?
C110 N27 C111 C112 70(4) . . . . ?
C110 N27 C111 C125 -78(4) . . . . ?
O11 C110 N27 C111 -8(4) . . . . ?
N27 C111 C112 O12 31(4) . . . . ?
N27 C111 C112 O13 -166(3) . . . . ?
N27 C111 C125 C126 -45(4) . . . . ?
C111 C112 O13 C113 177(3) . . . . ?
C111 C125 C126 C127 174(3) . . . . ?
C112 C111 C125 C126 169(3) . . . . ?
C112 O13 C113 C114 49(5) . . . . ?
O12 C112 O13 C113 -23(7) . . . . ?
O13 C113 C114 C115 27(5) . . . . ?
C113 C114 C115 C116 -169(3) . . . . ?
C114 C115 C116 C117 166(4) . . . . ?
C115 C116 C117 C118 -164(3) . . . . ?
C116 C117 C118 C119 -171(5) . . . . ?
C117 C118 C119 C120 -33(6) . . . . ?
C118 C119 C120 C121 131(4) . . . . ?
C119 C120 C121 C122 -172(4) . . . . ?
C120 C121 C122 C123 165(4) . . . . ?
C121 C122 C123 C124 -130(4) . . . . ?
C125 C111 C112 O12 176(3) . . . . ?
C125 C111 C112 O13 -20(5) . . . . ?
C125 C126 C127 O14 48(4) . . . . ?
C125 C126 C127 O15 -173(3) . . . . ?
C126 C127 O15 C128 -178(2) . . . . ?
C127 O15 C128 C129 150(3) . . . . ?
O14 C127 O15 C128 -38(5) . . . . ?
O15 C128 C129 C130 -71(3) . . . . ?
C128 C129 C130 C131 -46(4) . . . . ?
C129 C130 C131 C132 174(2) . . . . ?
C130 C131 C132 C133 -93(4) . . . . ?
C131 C132 C133 C134 166(3) . . . . ?
C132 C133 C134 C135 -133(4) . . . . ?
C133 C134 C135 C136 9(6) . . . . ?
C134 C135 C136 C137 174(4) . . . . ?
C135 C136 C137 C138 84(7) . . . . ?
C136 C137 C138 C139 -155(4) . . . . ?
O16 S2 C140 C141 -68.1(10) . . . . ?
O17 S2 C140 C141 177.1(10) . . . . ?
O18 S2 C140 C141 54.6(10) . . . . ?
S2 C140 C141 O19 -145.7(10) . . . . ?
S2 C140 C141 N28 40.8(12) . . . . ?
C140 C141 N28 C142 -178.5(10) . . . . ?
C141 N28 C142 C143 -168.5(13) . . . . ?
C141 N28 C142 C156 69.1(16) . . . . ?
O19 C141 N28 C142 8.2(19) . . . . ?
N28 C142 C143 O20 -10(3) . . . . ?
N28 C142 C143 O21 176.1(14) . . . . ?
N28 C142 C156 C157 55.9(17) . . . . ?
C142 C143 O21 C144 170.4(15) . . . . ?
C142 C156 C157 C158 -178.1(14) . . . . ?
C143 C142 C156 C157 -64.3(18) . . . . ?
C143 O21 C144 C145 84(3) . . . . ?
O20 C143 O21 C144 -3(3) . . . . ?
O21 C144 C145 C146 -170(2) . . . . ?
C144 C145 C146 C147 165(3) . . . . ?
C145 C146 C147 C148 142(3) . . . . ?
C146 C147 C148 C149 84(4) . . . . ?
C147 C148 C149 C150 114(3) . . . . ?
C148 C149 C150 C151 -64(3) . . . . ?
C149 C150 C151 C152 -89(3) . . . . ?
C150 C151 C152 C153 -111(2) . . . . ?
C151 C152 C153 C154 -85(4) . . . . ?
C152 C153 C154 C155 -48(5) . . . . ?
C156 C142 C143 O20 113(2) . . . . ?
C156 C142 C143 O21 -61(2) . . . . ?
C156 C157 C158 O22 8(3) . . . . ?
C156 C157 C158 O23 167.2(15) . . . . ?
C157 C158 O23 C159 174.8(15) . . . . ?
C158 O23 C159 C160 -112(2) . . . . ?
O22 C158 O23 C159 -25(3) . . . . ?
O23 C159 C160 C161 41(3) . . . . ?
C159 C160 C161 C162 87(4) . . . . ?
C160 C161 C162 C163 175(3) . . . . ?
C161 C162 C163 C164 34(6) . . . . ?
C162 C163 C164 C165 173(4) . . . . ?
C163 C164 C165 C166 -147(5) . . . . ?
C164 C165 C166 C167 -132(6) . . . . ?
C165 C166 C167 C168 169(5) . . . . ?
C166 C167 C168 C169 173(6) . . . . ?
C167 C168 C169 C170 147(6) . . . . ?

loop_
_platon_squeeze_void_nr
_platon_squeeze_void_average_x
_platon_squeeze_void_average_y
_platon_squeeze_void_average_z
_platon_squeeze_void_volume
_platon_squeeze_void_count_electrons
_platon_squeeze_void_content
1 -0.016 -0.045 0.126 166 29 '3(H2O) '
2 0.733 0.179 0.852 7 1 ' '
3 0.789 0.268 0.738 21 3 ' '

loop_
_twin_individual_id
_twin_individual_mass_fraction_refined
1 0.68922
2 0.31078
